data_7720333
loop_
_publ_author_name
'Korchagin, D. V.'
'Shilov, G. V.'
'Zhidkov, M. V.'
'Dmitriev, A. I.'
'Palii, A. V.'
'Yagubskii, E. B.'
'Aldoshin, S. M.'

_publ_section_title
;
 Dihalogen-substituted
 [Mn<sup>III</sup>(3,5-diHal-sal<sub>2</sub>323)]BPh<sub>4</sub> salts: so
 similar but so different.
;
_journal_issue 12
_journal_name_full 'Dalton transactions (Cambridge, England : 2003)'
_journal_page_first 5064
_journal_page_last 5074
_journal_paper_doi 10.1039/d5dt03065j
_journal_volume 55
_journal_year 2026
_chemical_absolute_configuration none
_chemical_formula_moiety 'C24 H20 B, C22 H24 Br2 Cl2 Mn N4 O2'
_chemical_formula_sum 'C46 H44 B Br2 Cl2 Mn N4 O2'
_chemical_formula_weight 981.32
_space_group_crystal_system monoclinic
_space_group_IT_number 7
_space_group_name_Hall 'P -2yc'
_space_group_name_H-M_alt 'P 1 c 1'
_atom_sites_solution_hydrogens mixed
_atom_sites_solution_primary direct
_audit_creation_method SHELXL-2018/3
_audit_update_record
;
2026-02-25 deposited with the CCDC.	2026-02-26 downloaded from the CCDC.
;
_cell_angle_alpha 90
_cell_angle_beta 116.662(4)
_cell_angle_gamma 90
_cell_formula_units_Z 4
_cell_length_a 14.8718(5)
_cell_length_b 22.7589(6)
_cell_length_c 14.2705(5)
_cell_measurement_reflns_used 5808
_cell_measurement_temperature 240(2)
_cell_measurement_theta_max 26.5700
_cell_measurement_theta_min 3.2150
_cell_volume 4316.5(3)
_computing_cell_refinement 'CrysAlisPro 1.171.41.115a (Rigaku OD, 2021)'
_computing_data_collection 'CrysAlisPro 1.171.41.115a (Rigaku OD, 2021)'
_computing_data_reduction 'CrysAlisPro 1.171.41.115a (Rigaku OD, 2021)'
_computing_molecular_graphics 'Mercury, CCDC'
_computing_publication_material 'enCIFer 1.7.3'
_computing_structure_refinement 'SHELXL-2018/3 (Sheldrick, 2018)'
_computing_structure_solution 'SHELXS-2018/3 (Sheldrick, 2018)'
_diffrn_ambient_environment N~2~
_diffrn_ambient_temperature 240(2)
_diffrn_detector 'CCD plate'
_diffrn_detector_area_resol_mean 16.2060
_diffrn_detector_type Eos
_diffrn_measured_fraction_theta_full 0.998
_diffrn_measured_fraction_theta_max 0.998
_diffrn_measurement_device 'four-circle diffractometer'
_diffrn_measurement_device_type 'Xcalibur, Eos'
_diffrn_measurement_method '\w scans'
_diffrn_radiation_monochromator graphite
_diffrn_radiation_probe x-ray
_diffrn_radiation_type 'Mo K\a'
_diffrn_radiation_wavelength 0.71073
_diffrn_reflns_av_R_equivalents 0.0240
_diffrn_reflns_av_unetI/netI 0.0417
_diffrn_reflns_Laue_measured_fraction_full 0.998
_diffrn_reflns_Laue_measured_fraction_max 0.998
_diffrn_reflns_limit_h_max 18
_diffrn_reflns_limit_h_min -18
_diffrn_reflns_limit_k_max 28
_diffrn_reflns_limit_k_min -28
_diffrn_reflns_limit_l_max 17
_diffrn_reflns_limit_l_min -16
_diffrn_reflns_number 19319
_diffrn_reflns_point_group_measured_fraction_full 0.651
_diffrn_reflns_point_group_measured_fraction_max 0.643
_diffrn_reflns_theta_full 25.242
_diffrn_reflns_theta_max 26.317
_diffrn_reflns_theta_min 2.810
_diffrn_source 'fine-focus sealed X-ray tube'
_diffrn_source_type 'Enhance (Mo) X-ray Source'
_exptl_absorpt_coefficient_mu 2.324
_exptl_absorpt_correction_T_max 1.00000
_exptl_absorpt_correction_T_min 0.89544
_exptl_absorpt_correction_type multi-scan
_exptl_absorpt_process_details
;
CrysAlisPro 1.171.41.115a (Rigaku Oxford Diffraction, 2021)
Empirical absorption correction using spherical harmonics,
implemented in SCALE3 ABSPACK scaling algorithm.
;
_exptl_crystal_colour black
_exptl_crystal_density_diffrn 1.510
_exptl_crystal_description prism
_exptl_crystal_F_000 1992
_exptl_crystal_size_max 0.35
_exptl_crystal_size_mid 0.3
_exptl_crystal_size_min 0.2
_refine_diff_density_max 0.878
_refine_diff_density_min -0.642
_refine_diff_density_rms 0.054
_refine_ls_abs_structure_details
;
 Flack x determined using 1495 quotients [(I+)-(I-)]/[(I+)+(I-)]
 (Parsons, Flack and Wagner, Acta Cryst. B69 (2013) 249-259).
;
_refine_ls_abs_structure_Flack 0.036(13)
_refine_ls_extinction_method none
_refine_ls_goodness_of_fit_ref 1.012
_refine_ls_hydrogen_treatment mixed
_refine_ls_matrix_type full
_refine_ls_number_parameters 1026
_refine_ls_number_reflns 11289
_refine_ls_number_restraints 232
_refine_ls_restrained_S_all 1.027
_refine_ls_R_factor_all 0.0721
_refine_ls_R_factor_gt 0.0431
_refine_ls_shift/su_max 0.002
_refine_ls_shift/su_mean 0.000
_refine_ls_structure_factor_coef Fsqd
_refine_ls_weighting_details 'w=1/[\s^2^(Fo^2^)+(0.0507P)^2^+0.7019P] where P=(Fo^2^+2Fc^2^)/3'
_refine_ls_weighting_scheme calc
_refine_ls_wR_factor_gt 0.1013
_refine_ls_wR_factor_ref 0.1186
_reflns_Friedel_coverage 0.287
_reflns_Friedel_fraction_full 0.302
_reflns_Friedel_fraction_max 0.287
_reflns_number_gt 7816
_reflns_number_total 11289
_reflns_threshold_expression 'I > 2\s(I)'
_cod_data_source_file d5dt03065j2.cif
_cod_data_source_block 3_240
_cod_depositor_comments 'Adding full bibliography for 7720322--7720333.cif.'
_cod_original_sg_symbol_H-M 'P c'
_cod_database_code 7720333
_shelx_shelxl_version_number 2018/3
_shelx_space_group_comment
;
The symmetry employed for this shelxl refinement is uniquely defined
by the following loop, which should always be used as a source of
symmetry information in preference to the above space-group names.
They are only intended as comments.
;
_oxdiff_exptl_absorpt_empirical_full_min 0.871
_oxdiff_exptl_absorpt_empirical_full_max 1.219
_oxdiff_exptl_absorpt_empirical_details
;
Empirical correction (ABSPACK) includes:
- Absorption correction using spherical harmonics
- Frame scaling
;

loop_
_space_group_symop_operation_xyz
'x, y, z'
'x, -y, z+1/2'

loop_
_atom_site_label
_atom_site_type_symbol
_atom_site_fract_x
_atom_site_fract_y
_atom_site_fract_z
_atom_site_U_iso_or_equiv
_atom_site_adp_type
_atom_site_occupancy
_atom_site_site_symmetry_order
_atom_site_calc_flag
_atom_site_refinement_flags_posn
_atom_site_refinement_flags_adp
_atom_site_refinement_flags_occupancy
_atom_site_disorder_assembly
_atom_site_disorder_group
Mn1 Mn 0.88458(6) 0.82243(4) 0.62036(7) 0.0365(2) Uani 1 1 d . . . . .
O1 O 1.0232(3) 0.83192(17) 0.7049(3) 0.0415(10) Uani 1 1 d . . . . .
O2 O 0.7458(3) 0.81229(16) 0.5436(3) 0.0405(9) Uani 1 1 d . . . . .
N1 N 0.8647(4) 0.9105(2) 0.5713(4) 0.0401(12) Uani 1 1 d . . . . .
N2 N 0.9152(5) 0.8113(3) 0.4819(4) 0.0541(15) Uani 1 1 d . . . . .
N3 N 0.8934(5) 0.7263(2) 0.6152(5) 0.0528(15) Uani 1 1 d . . . . .
N4 N 0.8724(4) 0.8120(2) 0.7592(4) 0.0389(11) Uani 1 1 d . . . . .
Cl1 Cl 1.22286(12) 0.87527(9) 0.74915(14) 0.0622(5) Uani 1 1 d . . . . .
Cl2 Cl 0.56119(13) 0.75606(8) 0.52087(16) 0.0678(5) Uani 1 1 d . . . . .
Br1 Br 1.21504(7) 0.98293(4) 1.09215(7) 0.0880(3) Uani 1 1 d . . . . .
Br2 Br 0.39866(8) 0.97680(5) 0.43217(12) 0.1282(6) Uani 1 1 d . . . . .
C1 C 1.0630(4) 0.8645(2) 0.7920(4) 0.0366(13) Uani 1 1 d . . . . .
C2 C 1.1577(5) 0.8895(3) 0.8226(5) 0.0462(15) Uani 1 1 d . . . . .
C3 C 1.2026(5) 0.9239(3) 0.9119(5) 0.0528(17) Uani 1 1 d . . . . .
H3A H 1.266433 0.940385 0.931061 0.063 Uiso 1 1 calc R U . . .
C4 C 1.1535(5) 0.9340(3) 0.9727(5) 0.0521(16) Uani 1 1 d . . . . .
C5 C 1.0639(5) 0.9087(3) 0.9487(5) 0.0476(15) Uani 1 1 d . . . . .
H5 H 1.032070 0.915064 0.991755 0.057 Uiso 1 1 calc R U . . .
C6 C 1.0174(4) 0.8725(2) 0.8584(5) 0.0395(13) Uani 1 1 d . . . . .
C7 C 0.9289(4) 0.8391(3) 0.8439(5) 0.0411(14) Uani 1 1 d . . . . .
H7 H 0.912133 0.837238 0.899970 0.049 Uiso 1 1 calc R U . . .
C8 C 0.6743(4) 0.8507(3) 0.5297(4) 0.0380(13) Uani 1 1 d . . . . .
C9 C 0.5796(5) 0.8309(3) 0.5152(5) 0.0455(15) Uani 1 1 d . . . . .
C10 C 0.4995(5) 0.8680(3) 0.4892(5) 0.0548(17) Uani 1 1 d . . . . .
H10 H 0.436915 0.853477 0.480173 0.066 Uiso 1 1 calc R U . . .
C11 C 0.5119(6) 0.9268(3) 0.4765(6) 0.065(2) Uani 1 1 d . . . . .
C12 C 0.6038(5) 0.9491(3) 0.4922(5) 0.0541(17) Uani 1 1 d . . . . .
H12 H 0.610648 0.989478 0.482805 0.065 Uiso 1 1 calc R U . . .
C13 C 0.6860(5) 0.9120(3) 0.5218(4) 0.0413(14) Uani 1 1 d . . . . .
C14 C 0.7802(5) 0.9371(3) 0.5339(4) 0.0424(14) Uani 1 1 d . . . . .
H14 H 0.778900 0.976261 0.512308 0.051 Uiso 1 1 calc R U . . .
C15 C 0.9465(5) 0.9405(3) 0.5591(5) 0.0530(17) Uani 1 1 d . . . . .
H15A H 1.010466 0.934121 0.621630 0.064 Uiso 1 1 calc R U . . .
H15B H 0.933467 0.982893 0.551124 0.064 Uiso 1 1 calc R U . . .
C16 C 0.9533(6) 0.9167(3) 0.4635(6) 0.066(2) Uani 1 1 d . . . . .
H16A H 1.000921 0.941067 0.450566 0.079 Uiso 1 1 calc R U . . .
H16B H 0.887254 0.921085 0.402917 0.079 Uiso 1 1 calc R U . . .
C17 C 0.9855(6) 0.8533(4) 0.4697(6) 0.067(2) Uani 1 1 d . . . . .
H17A H 0.991316 0.843387 0.405734 0.081 Uiso 1 1 calc R U . . .
H17B H 1.052250 0.848672 0.529143 0.081 Uiso 1 1 calc R U . . .
C18 C 0.9471(6) 0.7496(3) 0.4815(6) 0.066(2) Uani 1 1 d . . . . .
H18A H 1.018177 0.745018 0.531623 0.079 Uiso 1 1 calc R U . . .
H18B H 0.939305 0.739186 0.411633 0.079 Uiso 1 1 calc R U . . .
C19 C 0.8843(6) 0.7101(3) 0.5109(5) 0.065(2) Uani 1 1 d . . . . .
H19A H 0.813811 0.713127 0.458418 0.078 Uiso 1 1 calc R U . . .
H19B H 0.906016 0.669345 0.512285 0.078 Uiso 1 1 calc R U . . .
C20 C 0.8233(6) 0.6927(3) 0.6420(6) 0.0608(19) Uani 1 1 d . . . . .
H20A H 0.836701 0.650645 0.639983 0.073 Uiso 1 1 calc R U . . .
H20B H 0.754361 0.700224 0.588699 0.073 Uiso 1 1 calc R U . . .
C21 C 0.8310(6) 0.7074(3) 0.7485(6) 0.0599(19) Uani 1 1 d . . . . .
H21A H 0.900749 0.701053 0.800859 0.072 Uiso 1 1 calc R U . . .
H21B H 0.789070 0.679454 0.763671 0.072 Uiso 1 1 calc R U . . .
C22 C 0.8006(5) 0.7689(3) 0.7636(5) 0.0507(16) Uani 1 1 d . . . . .
H22A H 0.732864 0.777595 0.708545 0.061 Uiso 1 1 calc R U . . .
H22B H 0.799390 0.771615 0.831545 0.061 Uiso 1 1 calc R U . . .
Mn2 Mn 0.37990(6) 0.32126(4) 0.62167(7) 0.0371(2) Uani 1 1 d . . . . .
O3 O 0.5183(3) 0.32918(17) 0.7050(3) 0.0412(10) Uani 1 1 d . . . . .
O4 O 0.2404(3) 0.31381(17) 0.5435(3) 0.0409(9) Uani 1 1 d . . . . .
N5 N 0.3667(3) 0.3172(2) 0.7601(4) 0.0390(11) Uani 1 1 d . . . . .
N6 N 0.3803(5) 0.2238(2) 0.6252(5) 0.0616(17) Uani 1 1 d . . . . .
N7 N 0.4099(5) 0.3008(3) 0.4856(5) 0.0626(17) Uani 1 1 d . . . . .
N8 N 0.3661(4) 0.4074(2) 0.5612(4) 0.0443(12) Uani 1 1 d . . . . .
Cl3 Cl 0.72017(12) 0.36859(9) 0.74415(13) 0.0611(5) Uani 1 1 d . . . . .
Cl4 Cl 0.05072(13) 0.26563(9) 0.52161(15) 0.0719(6) Uani 1 1 d . . . . .
Br3 Br 0.72652(8) 0.48066(4) 1.08948(7) 0.0936(4) Uani 1 1 d . . . . .
Br4 Br -0.09543(8) 0.48922(5) 0.40783(12) 0.1282(6) Uani 1 1 d . . . . .
C23 C 0.5618(4) 0.3619(2) 0.7909(4) 0.0386(13) Uani 1 1 d . . . . .
C24 C 0.6597(5) 0.3845(3) 0.8213(5) 0.0450(15) Uani 1 1 d . . . . .
C25 C 0.7074(5) 0.4191(3) 0.9092(5) 0.0526(17) Uani 1 1 d . . . . .
H25 H 0.771864 0.434180 0.927120 0.063 Uiso 1 1 calc R U . . .
C26 C 0.6601(6) 0.4315(3) 0.9710(5) 0.0563(18) Uani 1 1 d . . . . .
C27 C 0.5677(5) 0.4090(3) 0.9478(5) 0.0495(16) Uani 1 1 d . . . . .
H27 H 0.537149 0.417139 0.991442 0.059 Uiso 1 1 calc R U . . .
C28 C 0.5177(5) 0.3734(2) 0.8581(4) 0.0390(13) Uani 1 1 d . . . . .
C29 C 0.4262(5) 0.3438(3) 0.8443(5) 0.0419(14) Uani 1 1 d . . . . .
H29 H 0.409606 0.344056 0.900565 0.050 Uiso 1 1 calc R U . . .
C30 C 0.1717(4) 0.3551(3) 0.5247(4) 0.0386(13) Uani 1 1 d . . . . .
C31 C 0.0752(5) 0.3397(3) 0.5083(5) 0.0483(16) Uani 1 1 d . . . . .
C32 C -0.0032(5) 0.3780(4) 0.4776(5) 0.059(2) Uani 1 1 d . . . . .
H32 H -0.066834 0.365527 0.468452 0.071 Uiso 1 1 calc R U . . .
C33 C 0.0140(5) 0.4366(4) 0.4599(6) 0.066(2) Uani 1 1 d . . . . .
C34 C 0.1072(5) 0.4548(3) 0.4764(5) 0.0552(18) Uani 1 1 d . . . . .
H34 H 0.117683 0.494239 0.464644 0.066 Uiso 1 1 calc R U . . .
C35 C 0.1875(5) 0.4149(3) 0.5107(4) 0.0433(15) Uani 1 1 d . . . . .
C36 C 0.2848(5) 0.4360(3) 0.5220(5) 0.0492(16) Uani 1 1 d . . . . .
H36 H 0.286942 0.474167 0.497865 0.059 Uiso 1 1 calc R U . . .
C37 C 0.2912(5) 0.2779(3) 0.7669(5) 0.0594(19) Uani 1 1 d . . . . .
H37A H 0.224806 0.286412 0.709292 0.071 Uiso 1 1 calc R U . . .
H37B H 0.288115 0.284654 0.833152 0.071 Uiso 1 1 calc R U . . .
C38 C 0.3184(6) 0.2144(3) 0.7607(6) 0.073(2) Uani 1 1 d . . . . .
H38A H 0.388169 0.208006 0.813183 0.088 Uiso 1 1 calc R U . . .
H38B H 0.275522 0.189323 0.779677 0.088 Uiso 1 1 calc R U . . .
C39 C 0.3082(6) 0.1947(3) 0.6553(6) 0.073(2) Uani 1 1 d . . . . .
H39A H 0.318512 0.152115 0.656913 0.088 Uiso 1 1 calc R U . . .
H39B H 0.239645 0.202959 0.601692 0.088 Uiso 1 1 calc R U . . .
C40 C 0.3685(6) 0.2034(3) 0.5216(7) 0.083(3) Uani 1 1 d . . . . .
H40A H 0.298254 0.208148 0.469242 0.099 Uiso 1 1 calc R U . . .
H40B H 0.385726 0.161666 0.525524 0.099 Uiso 1 1 calc R U . . .
C41 C 0.4350(6) 0.2379(4) 0.4895(6) 0.079(3) Uani 1 1 d . . . . .
H41A H 0.505522 0.231625 0.539817 0.095 Uiso 1 1 calc R U . . .
H41B H 0.425797 0.224804 0.420354 0.095 Uiso 1 1 calc R U . . .
C42 C 0.4862(6) 0.3379(5) 0.4729(7) 0.090(3) Uani 1 1 d . . . . .
H42A H 0.494289 0.323913 0.412237 0.108 Uiso 1 1 calc R U . . .
H42B H 0.551055 0.333450 0.535131 0.108 Uiso 1 1 calc R U . . .
C43 C 0.4511(5) 0.4319(3) 0.5482(6) 0.062(2) Uani 1 1 d . . . . .
H43A H 0.513583 0.426028 0.612591 0.075 Uiso 1 1 calc R U . . .
H43B H 0.441280 0.474200 0.534684 0.075 Uiso 1 1 calc R U . . .
C44 C 0.4585(7) 0.4020(5) 0.4580(6) 0.090(3) Uani 1 1 d . . . . .
H44A H 0.393635 0.406001 0.395687 0.108 Uiso 1 1 calc R U . . .
H44B H 0.508757 0.422876 0.443801 0.108 Uiso 1 1 calc R U . . .
B1 B 0.7555(4) 0.15394(18) 0.5711(3) 0.0474(18) Uani 1 1 d D . . . .
C45 C 0.8685(6) 0.1229(7) 0.6391(13) 0.054(2) Uani 0.671(8) 1 d DG U P A 1
C46 C 0.8732(5) 0.0704(7) 0.6908(15) 0.057(2) Uani 0.671(8) 1 d G U P A 1
H46 H 0.814656 0.054597 0.690363 0.069 Uiso 0.671(8) 1 calc R U P A 1
C47 C 0.9646(7) 0.0413(5) 0.7431(12) 0.066(3) Uani 0.671(8) 1 d G U P A 1
H47 H 0.967743 0.005747 0.778113 0.079 Uiso 0.671(8) 1 calc R U P A 1
C48 C 1.0512(5) 0.0646(4) 0.7438(10) 0.072(3) Uani 0.671(8) 1 d G U P A 1
H48 H 1.112930 0.044931 0.779152 0.086 Uiso 0.671(8) 1 calc R U P A 1
C49 C 1.0465(7) 0.1172(4) 0.6920(10) 0.078(3) Uani 0.671(8) 1 d G U P A 1
H49 H 1.105030 0.132966 0.692441 0.094 Uiso 0.671(8) 1 calc R U P A 1
C50 C 0.9551(9) 0.1463(4) 0.6397(9) 0.065(3) Uani 0.671(8) 1 d G U P A 1
H50 H 0.951944 0.181818 0.604690 0.078 Uiso 0.671(8) 1 calc R U P A 1
C45A C 0.8719(11) 0.1311(15) 0.647(3) 0.054(2) Uani 0.329(8) 1 d DG . P A 2
C46A C 0.8908(10) 0.0765(15) 0.695(3) 0.057(2) Uani 0.329(8) 1 d G . P A 2
H46A H 0.837453 0.054222 0.695360 0.069 Uiso 0.329(8) 1 calc R U P A 2
C47A C 0.9884(14) 0.0547(10) 0.744(2) 0.066(3) Uani 0.329(8) 1 d G . P A 2
H47A H 1.001155 0.017725 0.777037 0.079 Uiso 0.329(8) 1 calc R U P A 2
C48A C 1.0672(9) 0.0876(9) 0.744(2) 0.072(3) Uani 0.329(8) 1 d G . P A 2
H48A H 1.133287 0.072847 0.777291 0.086 Uiso 0.329(8) 1 calc R U P A 2
C49A C 1.0484(15) 0.1422(9) 0.696(2) 0.078(3) Uani 0.329(8) 1 d G . P A 2
H49A H 1.101718 0.164467 0.695867 0.094 Uiso 0.329(8) 1 calc R U P A 2
C50A C 0.9508(19) 0.1640(10) 0.647(2) 0.065(3) Uani 0.329(8) 1 d G . P A 2
H50A H 0.938017 0.200964 0.614189 0.078 Uiso 0.329(8) 1 calc R U P A 2
C51 C 0.6938(5) 0.1497(3) 0.6436(5) 0.0492(16) Uani 1 1 d D . . . .
C52 C 0.6952(5) 0.1949(3) 0.7114(5) 0.0501(16) Uani 1 1 d . . . . .
H52 H 0.733455 0.228625 0.716018 0.060 Uiso 1 1 calc R U . . .
C53 C 0.6442(5) 0.1928(3) 0.7714(5) 0.0579(18) Uani 1 1 d . . . . .
H53 H 0.647415 0.224900 0.814301 0.069 Uiso 1 1 calc R U . . .
C54 C 0.5886(6) 0.1441(4) 0.7690(6) 0.062(2) Uani 1 1 d . . . . .
H54 H 0.554159 0.142208 0.810330 0.074 Uiso 1 1 calc R U . . .
C55 C 0.5846(8) 0.0994(4) 0.7065(8) 0.088(3) Uani 1 1 d . . . . .
H55 H 0.546941 0.065789 0.704249 0.105 Uiso 1 1 calc R U . . .
C56 C 0.6352(7) 0.1016(3) 0.6446(7) 0.073(2) Uani 1 1 d . . . . .
H56 H 0.629784 0.069325 0.601350 0.087 Uiso 1 1 calc R U . . .
C57 C 0.7585(14) 0.2245(3) 0.5385(14) 0.053(2) Uani 0.671(8) 1 d DG U P A 1
C58 C 0.6873(13) 0.2429(4) 0.4402(12) 0.054(2) Uani 0.671(8) 1 d G U P A 1
H58 H 0.642426 0.215665 0.392805 0.064 Uiso 0.671(8) 1 calc R U P A 1
C59 C 0.6824(10) 0.3018(4) 0.4121(8) 0.059(3) Uani 0.671(8) 1 d G U P A 1
H59 H 0.634274 0.314262 0.345695 0.071 Uiso 0.671(8) 1 calc R U P A 1
C60 C 0.7488(10) 0.3421(2) 0.4823(9) 0.071(3) Uani 0.671(8) 1 d G U P A 1
H60 H 0.745519 0.381870 0.463279 0.085 Uiso 0.671(8) 1 calc R U P A 1
C61 C 0.8200(10) 0.3236(4) 0.5805(9) 0.072(3) Uani 0.671(8) 1 d G U P A 1
H61 H 0.864918 0.350882 0.627974 0.087 Uiso 0.671(8) 1 calc R U P A 1
C62 C 0.8249(12) 0.2648(5) 0.6086(10) 0.070(3) Uani 0.671(8) 1 d G U P A 1
H62 H 0.873071 0.252285 0.675087 0.085 Uiso 0.671(8) 1 calc R U P A 1
C57A C 0.743(3) 0.2224(7) 0.525(3) 0.053(2) Uani 0.329(8) 1 d DG . P A 2
C58A C 0.673(3) 0.2358(8) 0.423(3) 0.054(2) Uani 0.329(8) 1 d G . P A 2
H58A H 0.631967 0.206054 0.378954 0.064 Uiso 0.329(8) 1 calc R U P A 2
C59A C 0.663(2) 0.2933(9) 0.3869(18) 0.059(3) Uani 0.329(8) 1 d G . P A 2
H59A H 0.615866 0.302359 0.318102 0.071 Uiso 0.329(8) 1 calc R U P A 2
C60A C 0.724(2) 0.3373(5) 0.452(2) 0.071(3) Uani 0.329(8) 1 d G . P A 2
H60A H 0.717383 0.376123 0.427865 0.085 Uiso 0.329(8) 1 calc R U P A 2
C61A C 0.794(2) 0.3238(9) 0.554(2) 0.072(3) Uani 0.329(8) 1 d G . P A 2
H61A H 0.835002 0.353582 0.598481 0.087 Uiso 0.329(8) 1 calc R U P A 2
C62A C 0.804(3) 0.2664(12) 0.591(2) 0.070(3) Uani 0.329(8) 1 d G . P A 2
H62A H 0.851104 0.257277 0.659335 0.085 Uiso 0.329(8) 1 calc R U P A 2
C63 C 0.6926(7) 0.1137(6) 0.4623(7) 0.044(2) Uani 0.671(8) 1 d DG U P A 1
C64 C 0.7497(5) 0.0904(5) 0.4162(7) 0.051(3) Uani 0.671(8) 1 d G U P A 1
H64 H 0.820092 0.094135 0.449888 0.061 Uiso 0.671(8) 1 calc R U P A 1
C65 C 0.7025(7) 0.0617(5) 0.3203(7) 0.068(3) Uani 0.671(8) 1 d G U P A 1
H65 H 0.741078 0.045922 0.289122 0.082 Uiso 0.671(8) 1 calc R U P A 1
C66 C 0.5984(7) 0.0562(5) 0.2705(6) 0.079(4) Uani 0.671(8) 1 d G U P A 1
H66 H 0.566488 0.036705 0.205591 0.095 Uiso 0.671(8) 1 calc R U P A 1
C67 C 0.5413(5) 0.0794(6) 0.3165(8) 0.080(4) Uani 0.671(8) 1 d G U P A 1
H67 H 0.470912 0.075702 0.282827 0.096 Uiso 0.671(8) 1 calc R U P A 1
C68 C 0.5885(7) 0.1082(6) 0.4124(8) 0.067(3) Uani 0.671(8) 1 d G U P A 1
H68 H 0.549926 0.123916 0.443594 0.081 Uiso 0.671(8) 1 calc R U P A 1
C63A C 0.7176(17) 0.1117(13) 0.4657(16) 0.044(2) Uani 0.329(8) 1 d DG . P A 2
C64A C 0.7840(12) 0.0863(12) 0.4333(15) 0.051(3) Uani 0.329(8) 1 d G . P A 2
H64A H 0.853698 0.088711 0.476211 0.061 Uiso 0.329(8) 1 calc R U P A 2
C65A C 0.7472(14) 0.0572(11) 0.3376(15) 0.068(3) Uani 0.329(8) 1 d G . P A 2
H65A H 0.792146 0.040040 0.315720 0.082 Uiso 0.329(8) 1 calc R U P A 2
C66A C 0.6441(15) 0.0536(12) 0.2742(11) 0.079(4) Uani 0.329(8) 1 d G . P A 2
H66A H 0.619283 0.033953 0.209472 0.095 Uiso 0.329(8) 1 calc R U P A 2
C67A C 0.5777(12) 0.0790(13) 0.3066(16) 0.080(4) Uani 0.329(8) 1 d G . P A 2
H67A H 0.507971 0.076537 0.263715 0.096 Uiso 0.329(8) 1 calc R U P A 2
C68A C 0.6144(16) 0.1080(13) 0.4023(19) 0.067(3) Uani 0.329(8) 1 d G . P A 2
H68A H 0.569522 0.125208 0.424207 0.081 Uiso 0.329(8) 1 calc R U P A 2
B2 B 0.2654(4) 0.65000(18) 0.5799(3) 0.0486(19) Uani 1 1 d D . . . .
C69 C 0.1968(5) 0.6459(3) 0.6454(5) 0.0496(16) Uani 1 1 d D . . . .
C70 C 0.1952(5) 0.6880(3) 0.7155(4) 0.0458(15) Uani 1 1 d . . . . .
H70 H 0.234830 0.721888 0.725924 0.055 Uiso 1 1 calc R U . . .
C71 C 0.1395(5) 0.6835(3) 0.7705(5) 0.0555(18) Uani 1 1 d . . . . .
H71 H 0.140532 0.714167 0.815041 0.067 Uiso 1 1 calc R U . . .
C72 C 0.0827(6) 0.6344(4) 0.7605(5) 0.061(2) Uani 1 1 d . . . . .
H72 H 0.046862 0.630155 0.800151 0.074 Uiso 1 1 calc R U . . .
C73 C 0.0792(7) 0.5919(3) 0.6919(7) 0.081(3) Uani 1 1 d . . . . .
H73 H 0.038876 0.558493 0.682478 0.097 Uiso 1 1 calc R U . . .
C74 C 0.1346(7) 0.5972(3) 0.6358(7) 0.076(2) Uani 1 1 d . . . . .
H74 H 0.130317 0.566959 0.589175 0.091 Uiso 1 1 calc R U . . .
C75 C 0.1982(8) 0.6180(7) 0.4632(6) 0.046(3) Uani 0.671(8) 1 d DG U P A 1
C76 C 0.0940(8) 0.6233(5) 0.4125(8) 0.077(4) Uani 0.671(8) 1 d G U P A 1
H76 H 0.060277 0.642403 0.445921 0.092 Uiso 0.671(8) 1 calc R U P A 1
C77 C 0.0398(6) 0.6004(6) 0.3123(7) 0.096(5) Uani 0.671(8) 1 d G U P A 1
H77 H -0.030646 0.603968 0.277982 0.115 Uiso 0.671(8) 1 calc R U P A 1
C78 C 0.0897(7) 0.5721(6) 0.2629(5) 0.081(4) Uani 0.671(8) 1 d G U P A 1
H78 H 0.053042 0.556634 0.195113 0.097 Uiso 0.671(8) 1 calc R U P A 1
C79 C 0.1939(7) 0.5668(6) 0.3136(8) 0.065(3) Uani 0.671(8) 1 d G U P A 1
H79 H 0.227653 0.547737 0.280182 0.078 Uiso 0.671(8) 1 calc R U P A 1
C80 C 0.2481(6) 0.5898(8) 0.4138(8) 0.050(2) Uani 0.671(8) 1 d G U P A 1
H80 H 0.318578 0.586173 0.448121 0.060 Uiso 0.671(8) 1 calc R U P A 1
C75A C 0.215(2) 0.6217(15) 0.4604(13) 0.046(3) Uani 0.329(8) 1 d DG . P A 2
C76A C 0.1145(19) 0.6329(12) 0.3947(17) 0.077(4) Uani 0.329(8) 1 d G . P A 2
H76A H 0.076701 0.656172 0.418516 0.092 Uiso 0.329(8) 1 calc R U P A 2
C77A C 0.0696(14) 0.6097(12) 0.2939(14) 0.096(5) Uani 0.329(8) 1 d G . P A 2
H77A H 0.001376 0.617258 0.249555 0.115 Uiso 0.329(8) 1 calc R U P A 2
C78A C 0.1255(17) 0.5753(13) 0.2588(10) 0.081(4) Uani 0.329(8) 1 d G . P A 2
H78A H 0.095146 0.559551 0.190635 0.097 Uiso 0.329(8) 1 calc R U P A 2
C79A C 0.2264(17) 0.5640(14) 0.3244(17) 0.065(3) Uani 0.329(8) 1 d G . P A 2
H79A H 0.264242 0.540758 0.300675 0.078 Uiso 0.329(8) 1 calc R U P A 2
C80A C 0.2713(14) 0.5873(16) 0.4252(16) 0.050(2) Uani 0.329(8) 1 d G . P A 2
H80A H 0.339569 0.579671 0.469637 0.060 Uiso 0.329(8) 1 calc R U P A 2
C81 C 0.3753(6) 0.6145(6) 0.6436(13) 0.051(2) Uani 0.671(8) 1 d DG U P A 1
C82 C 0.4600(8) 0.6351(5) 0.6363(11) 0.057(2) Uani 0.671(8) 1 d G U P A 1
H82 H 0.456525 0.670178 0.600065 0.069 Uiso 0.671(8) 1 calc R U P A 1
C83 C 0.5497(6) 0.6039(4) 0.6828(9) 0.068(3) Uani 0.671(8) 1 d G U P A 1
H83 H 0.606973 0.617831 0.677918 0.082 Uiso 0.671(8) 1 calc R U P A 1
C84 C 0.5548(5) 0.5520(4) 0.7364(8) 0.069(3) Uani 0.671(8) 1 d G U P A 1
H84 H 0.615510 0.530927 0.767851 0.083 Uiso 0.671(8) 1 calc R U P A 1
C85 C 0.4702(7) 0.5314(4) 0.7436(8) 0.065(3) Uani 0.671(8) 1 d G U P A 1
H85 H 0.473600 0.496369 0.779932 0.078 Uiso 0.671(8) 1 calc R U P A 1
C86 C 0.3804(5) 0.5627(6) 0.6972(11) 0.059(2) Uani 0.671(8) 1 d G U P A 1
H86 H 0.323151 0.548715 0.702079 0.071 Uiso 0.671(8) 1 calc R U P A 1
C81A C 0.3661(14) 0.6092(12) 0.645(3) 0.051(2) Uani 0.329(8) 1 d DG . P A 2
C82A C 0.4613(17) 0.6230(9) 0.655(2) 0.057(2) Uani 0.329(8) 1 d G . P A 2
H82A H 0.471516 0.658113 0.626679 0.069 Uiso 0.329(8) 1 calc R U P A 2
C83A C 0.5413(11) 0.5849(9) 0.7082(19) 0.068(3) Uani 0.329(8) 1 d G . P A 2
H83A H 0.605671 0.594255 0.715407 0.082 Uiso 0.329(8) 1 calc R U P A 2
C84A C 0.5261(10) 0.5330(7) 0.7504(17) 0.069(3) Uani 0.329(8) 1 d G . P A 2
H84A H 0.580271 0.507219 0.786179 0.083 Uiso 0.329(8) 1 calc R U P A 2
C85A C 0.4310(13) 0.5192(9) 0.7397(18) 0.065(3) Uani 0.329(8) 1 d G . P A 2
H85A H 0.420715 0.484040 0.768225 0.078 Uiso 0.329(8) 1 calc R U P A 2
C86A C 0.3509(10) 0.5572(13) 0.687(2) 0.059(2) Uani 0.329(8) 1 d G . P A 2
H86A H 0.286558 0.547899 0.679498 0.071 Uiso 0.329(8) 1 calc R U P A 2
C87 C 0.2943(6) 0.72105(18) 0.5798(6) 0.039(2) Uani 0.671(8) 1 d DG U P A 1
C88 C 0.3719(6) 0.7476(2) 0.6658(5) 0.054(2) Uani 0.671(8) 1 d G U P A 1
H88 H 0.415034 0.724698 0.723272 0.065 Uiso 0.671(8) 1 calc R U P A 1
C89 C 0.3858(5) 0.8080(2) 0.6668(6) 0.059(3) Uani 0.671(8) 1 d G U P A 1
H89 H 0.438246 0.826012 0.724974 0.071 Uiso 0.671(8) 1 calc R U P A 1
C90 C 0.3220(6) 0.84193(17) 0.5818(7) 0.052(3) Uani 0.671(8) 1 d G U P A 1
H90 H 0.331402 0.882800 0.582521 0.062 Uiso 0.671(8) 1 calc R U P A 1
C91 C 0.2445(6) 0.8154(2) 0.4958(6) 0.062(3) Uani 0.671(8) 1 d G U P A 1
H91 H 0.201346 0.838276 0.438367 0.074 Uiso 0.671(8) 1 calc R U P A 1
C92 C 0.2306(5) 0.7549(3) 0.4948(5) 0.047(2) Uani 0.671(8) 1 d G U P A 1
H92 H 0.178132 0.736962 0.436664 0.057 Uiso 0.671(8) 1 calc R U P A 1
C87A C 0.2641(13) 0.7197(3) 0.5471(12) 0.039(2) Uani 0.329(8) 1 d DG . P A 2
C88A C 0.3383(12) 0.7534(5) 0.6246(11) 0.054(2) Uani 0.329(8) 1 d G . P A 2
H88A H 0.385925 0.735378 0.686160 0.065 Uiso 0.329(8) 1 calc R U P A 2
C89A C 0.3419(12) 0.8137(5) 0.6110(11) 0.050(2) Uani 0.329(8) 1 d G . P A 2
H89A H 0.392080 0.836425 0.663444 0.060 Uiso 0.329(8) 1 calc R U P A 2
C90A C 0.2714(13) 0.8403(3) 0.5200(13) 0.052(3) Uani 0.329(8) 1 d G . P A 2
H90A H 0.273920 0.881044 0.510799 0.062 Uiso 0.329(8) 1 calc R U P A 2
C91A C 0.1973(12) 0.8066(5) 0.4425(11) 0.062(3) Uani 0.329(8) 1 d G . P A 2
H91A H 0.149604 0.824615 0.380869 0.074 Uiso 0.329(8) 1 calc R U P A 2
C92A C 0.1936(11) 0.7463(5) 0.4560(11) 0.047(2) Uani 0.329(8) 1 d G . P A 2
H92A H 0.143448 0.723567 0.403582 0.057 Uiso 0.329(8) 1 calc R U P A 2
H6 H 0.444(6) 0.212(3) 0.676(6) 0.07(2) Uiso 1 1 d . . . . .
H2 H 0.859(4) 0.812(2) 0.427(4) 0.023(14) Uiso 1 1 d . . . . .
H7A H 0.348(4) 0.305(2) 0.435(4) 0.020(13) Uiso 1 1 d . . . . .
H3 H 0.953(5) 0.718(3) 0.659(5) 0.05(2) Uiso 1 1 d . . . . .

loop_
_atom_site_aniso_label
_atom_site_aniso_U_11
_atom_site_aniso_U_22
_atom_site_aniso_U_33
_atom_site_aniso_U_23
_atom_site_aniso_U_13
_atom_site_aniso_U_12
Mn1 0.0346(5) 0.0399(4) 0.0338(5) -0.0004(4) 0.0143(4) -0.0014(4)
O1 0.037(2) 0.053(2) 0.034(2) -0.0063(19) 0.0157(18) -0.005(2)
O2 0.033(2) 0.035(2) 0.047(2) 0.0004(18) 0.0116(19) 0.0014(19)
N1 0.044(3) 0.041(3) 0.041(3) 0.004(2) 0.025(2) -0.006(3)
N2 0.050(4) 0.072(4) 0.038(3) -0.011(3) 0.018(3) 0.004(3)
N3 0.044(3) 0.058(3) 0.043(3) -0.001(3) 0.008(3) 0.004(3)
N4 0.036(3) 0.042(3) 0.041(3) 0.001(2) 0.019(2) -0.004(2)
Cl1 0.0441(9) 0.0925(13) 0.0586(11) -0.0023(10) 0.0308(8) -0.0130(10)
Cl2 0.0454(10) 0.0561(10) 0.0851(13) 0.0061(10) 0.0143(10) -0.0162(9)
Br1 0.0940(7) 0.0887(6) 0.0788(6) -0.0425(5) 0.0367(5) -0.0454(5)
Br2 0.0806(7) 0.1007(8) 0.2069(17) -0.0035(8) 0.0677(9) 0.0450(7)
C1 0.036(3) 0.038(3) 0.037(3) 0.006(3) 0.018(3) 0.000(3)
C2 0.043(3) 0.056(4) 0.046(4) 0.009(3) 0.025(3) 0.000(3)
C3 0.043(4) 0.051(4) 0.060(4) 0.003(3) 0.019(3) -0.017(3)
C4 0.057(4) 0.049(4) 0.045(4) -0.009(3) 0.018(3) -0.014(3)
C5 0.052(4) 0.052(4) 0.041(4) -0.009(3) 0.023(3) -0.012(3)
C6 0.040(3) 0.036(3) 0.044(3) -0.003(3) 0.020(3) 0.000(3)
C7 0.043(3) 0.047(3) 0.039(3) -0.001(3) 0.024(3) -0.005(3)
C8 0.035(3) 0.043(3) 0.033(3) -0.002(3) 0.012(3) 0.004(3)
C9 0.040(3) 0.046(4) 0.051(4) -0.003(3) 0.022(3) -0.007(3)
C10 0.043(4) 0.065(4) 0.059(4) -0.010(3) 0.025(3) 0.001(4)
C11 0.059(5) 0.063(5) 0.079(5) -0.010(4) 0.036(4) 0.022(4)
C12 0.055(4) 0.041(3) 0.067(5) -0.004(3) 0.028(4) 0.014(4)
C13 0.052(4) 0.036(3) 0.036(3) -0.003(3) 0.020(3) 0.003(3)
C14 0.058(4) 0.028(3) 0.043(4) 0.003(3) 0.024(3) -0.004(3)
C15 0.056(4) 0.058(4) 0.051(4) 0.002(3) 0.029(3) -0.015(4)
C16 0.079(5) 0.078(5) 0.055(4) 0.005(4) 0.042(4) -0.020(4)
C17 0.061(5) 0.100(6) 0.055(4) -0.011(4) 0.039(4) -0.013(5)
C18 0.063(5) 0.082(5) 0.050(4) -0.010(4) 0.022(4) 0.018(4)
C19 0.069(5) 0.061(4) 0.052(4) -0.010(4) 0.016(4) 0.016(4)
C20 0.057(4) 0.049(4) 0.058(5) -0.002(3) 0.010(4) -0.006(4)
C21 0.057(4) 0.052(4) 0.057(4) 0.010(3) 0.013(4) -0.013(4)
C22 0.045(3) 0.064(4) 0.043(4) -0.002(3) 0.020(3) -0.020(4)
Mn2 0.0317(5) 0.0427(5) 0.0339(5) 0.0000(4) 0.0122(4) -0.0015(4)
O3 0.035(2) 0.052(2) 0.033(2) -0.0068(19) 0.0126(18) 0.000(2)
O4 0.033(2) 0.038(2) 0.044(2) 0.0067(18) 0.0105(19) 0.0020(19)
N5 0.033(3) 0.045(3) 0.036(3) 0.000(2) 0.014(2) -0.005(2)
N6 0.049(3) 0.051(3) 0.062(4) -0.006(3) 0.005(3) 0.005(3)
N7 0.042(3) 0.093(5) 0.045(3) -0.012(3) 0.012(3) 0.007(4)
N8 0.038(3) 0.053(3) 0.042(3) 0.013(2) 0.017(2) -0.004(3)
Cl3 0.0415(9) 0.0899(13) 0.0568(10) -0.0042(10) 0.0263(8) -0.0121(9)
Cl4 0.0452(10) 0.0821(13) 0.0734(13) 0.0131(11) 0.0133(9) -0.0226(10)
Br3 0.1101(9) 0.0901(6) 0.0747(6) -0.0402(5) 0.0362(6) -0.0529(6)
Br4 0.0744(7) 0.1207(9) 0.1631(13) -0.0367(9) 0.0298(7) 0.0493(8)
C23 0.040(3) 0.037(3) 0.033(3) 0.002(3) 0.012(3) 0.001(3)
C24 0.042(3) 0.045(3) 0.049(4) 0.005(3) 0.021(3) 0.002(3)
C25 0.052(4) 0.055(4) 0.044(4) 0.002(3) 0.015(3) -0.022(3)
C26 0.070(5) 0.045(4) 0.050(4) -0.009(3) 0.023(4) -0.018(4)
C27 0.067(4) 0.041(3) 0.041(4) -0.002(3) 0.024(3) -0.004(3)
C28 0.047(3) 0.037(3) 0.034(3) 0.000(3) 0.019(3) -0.004(3)
C29 0.046(3) 0.047(3) 0.037(3) 0.006(3) 0.022(3) 0.004(3)
C30 0.039(3) 0.050(4) 0.026(3) -0.001(3) 0.013(3) -0.001(3)
C31 0.037(3) 0.065(4) 0.039(3) 0.000(3) 0.014(3) -0.004(3)
C32 0.039(4) 0.092(6) 0.045(4) -0.020(4) 0.018(3) 0.003(4)
C33 0.051(4) 0.078(5) 0.062(5) -0.026(4) 0.019(4) 0.018(4)
C34 0.056(4) 0.052(4) 0.050(4) -0.009(3) 0.017(3) 0.011(4)
C35 0.044(3) 0.045(3) 0.035(3) -0.010(3) 0.013(3) 0.000(3)
C36 0.049(4) 0.049(4) 0.039(3) 0.008(3) 0.011(3) -0.007(3)
C37 0.049(4) 0.082(5) 0.046(4) 0.004(4) 0.021(3) -0.024(4)
C38 0.065(5) 0.069(5) 0.062(5) 0.020(4) 0.008(4) -0.025(5)
C39 0.064(5) 0.050(4) 0.073(5) -0.003(4) 0.000(4) -0.016(4)
C40 0.069(6) 0.061(5) 0.084(6) -0.028(4) 0.005(5) 0.019(5)
C41 0.052(4) 0.106(7) 0.065(5) -0.037(5) 0.013(4) 0.014(5)
C42 0.056(5) 0.166(10) 0.064(5) -0.047(6) 0.042(4) -0.029(6)
C43 0.043(4) 0.077(5) 0.062(5) 0.021(4) 0.019(3) -0.015(4)
C44 0.070(6) 0.158(10) 0.050(5) 0.015(6) 0.034(4) -0.032(6)
B1 0.062(5) 0.045(4) 0.041(4) 0.001(3) 0.028(4) 0.003(4)
C45 0.066(4) 0.062(5) 0.039(4) -0.011(4) 0.029(3) -0.001(4)
C46 0.066(5) 0.058(5) 0.051(4) 0.001(4) 0.030(4) 0.012(4)
C47 0.076(6) 0.079(6) 0.050(4) -0.010(4) 0.035(5) 0.005(5)
C48 0.070(5) 0.077(7) 0.058(5) -0.008(6) 0.020(4) 0.011(5)
C49 0.075(5) 0.081(7) 0.083(6) -0.004(6) 0.039(4) -0.005(6)
C50 0.069(5) 0.070(7) 0.057(5) -0.004(5) 0.030(4) 0.006(5)
C45A 0.066(4) 0.062(5) 0.039(4) -0.011(4) 0.029(3) -0.001(4)
C46A 0.066(5) 0.058(5) 0.051(4) 0.001(4) 0.030(4) 0.012(4)
C47A 0.076(6) 0.079(6) 0.050(4) -0.010(4) 0.035(5) 0.005(5)
C48A 0.070(5) 0.077(7) 0.058(5) -0.008(6) 0.020(4) 0.011(5)
C49A 0.075(5) 0.081(7) 0.083(6) -0.004(6) 0.039(4) -0.005(6)
C50A 0.069(5) 0.070(7) 0.057(5) -0.004(5) 0.030(4) 0.006(5)
C51 0.063(4) 0.045(3) 0.047(4) 0.002(3) 0.031(3) 0.000(3)
C52 0.049(4) 0.060(4) 0.037(3) 0.002(3) 0.015(3) 0.003(3)
C53 0.058(4) 0.075(5) 0.039(4) 0.000(3) 0.021(3) 0.018(4)
C54 0.064(5) 0.078(5) 0.054(4) 0.026(4) 0.035(4) 0.028(4)
C55 0.120(8) 0.057(5) 0.130(8) 0.026(5) 0.096(7) 0.014(5)
C56 0.109(7) 0.047(4) 0.092(6) -0.006(4) 0.073(6) -0.008(4)
C57 0.067(6) 0.050(4) 0.059(5) -0.012(3) 0.043(5) -0.003(4)
C58 0.062(5) 0.048(4) 0.063(6) 0.006(4) 0.038(4) 0.005(4)
C59 0.059(6) 0.052(5) 0.072(6) 0.001(5) 0.033(5) 0.001(4)
C60 0.077(7) 0.068(5) 0.091(7) -0.006(5) 0.057(6) -0.003(4)
C61 0.074(7) 0.069(5) 0.083(7) -0.016(4) 0.044(5) -0.019(5)
C62 0.084(7) 0.069(4) 0.073(6) -0.013(4) 0.048(5) -0.015(4)
C57A 0.067(6) 0.050(4) 0.059(5) -0.012(3) 0.043(5) -0.003(4)
C58A 0.062(5) 0.048(4) 0.063(6) 0.006(4) 0.038(4) 0.005(4)
C59A 0.059(6) 0.052(5) 0.072(6) 0.001(5) 0.033(5) 0.001(4)
C60A 0.077(7) 0.068(5) 0.091(7) -0.006(5) 0.057(6) -0.003(4)
C61A 0.074(7) 0.069(5) 0.083(7) -0.016(4) 0.044(5) -0.019(5)
C62A 0.084(7) 0.069(4) 0.073(6) -0.013(4) 0.048(5) -0.015(4)
C63 0.056(6) 0.036(3) 0.040(3) 0.003(3) 0.021(4) 0.000(4)
C64 0.068(6) 0.047(4) 0.039(4) 0.003(4) 0.025(5) 0.003(5)
C65 0.087(7) 0.056(4) 0.066(5) -0.004(4) 0.039(5) 0.006(6)
C66 0.095(8) 0.061(5) 0.064(5) -0.003(4) 0.021(5) -0.008(6)
C67 0.078(7) 0.070(5) 0.075(6) 0.007(5) 0.021(5) 0.002(6)
C68 0.070(6) 0.060(4) 0.064(5) -0.001(4) 0.024(4) -0.007(5)
C63A 0.056(6) 0.036(3) 0.040(3) 0.003(3) 0.021(4) 0.000(4)
C64A 0.068(6) 0.047(4) 0.039(4) 0.003(4) 0.025(5) 0.003(5)
C65A 0.087(7) 0.056(4) 0.066(5) -0.004(4) 0.039(5) 0.006(6)
C66A 0.095(8) 0.061(5) 0.064(5) -0.003(4) 0.021(5) -0.008(6)
C67A 0.078(7) 0.070(5) 0.075(6) 0.007(5) 0.021(5) 0.002(6)
C68A 0.070(6) 0.060(4) 0.064(5) -0.001(4) 0.024(4) -0.007(5)
B2 0.066(5) 0.043(4) 0.040(4) 0.000(3) 0.026(4) 0.007(4)
C69 0.073(5) 0.039(3) 0.047(4) 0.004(3) 0.037(4) 0.007(3)
C70 0.048(4) 0.050(4) 0.031(3) 0.000(3) 0.011(3) 0.002(3)
C71 0.060(4) 0.076(5) 0.032(3) 0.004(3) 0.022(3) 0.017(4)
C72 0.066(5) 0.080(5) 0.049(4) 0.021(4) 0.036(4) 0.015(4)
C73 0.106(7) 0.060(5) 0.101(7) 0.005(5) 0.067(6) -0.012(5)
C74 0.117(7) 0.056(4) 0.086(6) -0.006(4) 0.073(6) -0.008(5)
C75 0.058(5) 0.042(4) 0.041(3) 0.008(3) 0.025(3) -0.001(4)
C76 0.074(6) 0.094(6) 0.061(6) -0.004(5) 0.029(4) 0.009(5)
C77 0.082(7) 0.114(7) 0.079(6) 0.002(6) 0.025(5) 0.012(6)
C78 0.091(7) 0.086(6) 0.055(5) -0.004(4) 0.023(5) -0.012(6)
C79 0.089(7) 0.062(4) 0.055(5) -0.005(4) 0.042(5) 0.006(5)
C80 0.067(5) 0.044(3) 0.042(4) -0.002(3) 0.028(4) 0.001(4)
C75A 0.058(5) 0.042(4) 0.041(3) 0.008(3) 0.025(3) -0.001(4)
C76A 0.074(6) 0.094(6) 0.061(6) -0.004(5) 0.029(4) 0.009(5)
C77A 0.082(7) 0.114(7) 0.079(6) 0.002(6) 0.025(5) 0.012(6)
C78A 0.091(7) 0.086(6) 0.055(5) -0.004(4) 0.023(5) -0.012(6)
C79A 0.089(7) 0.062(4) 0.055(5) -0.005(4) 0.042(5) 0.006(5)
C80A 0.067(5) 0.044(3) 0.042(4) -0.002(3) 0.028(4) 0.001(4)
C81 0.070(4) 0.041(4) 0.036(3) -0.003(3) 0.019(3) 0.008(4)
C82 0.069(4) 0.058(5) 0.047(6) 0.002(4) 0.027(4) 0.008(4)
C83 0.076(5) 0.066(6) 0.061(6) -0.009(5) 0.028(4) -0.001(5)
C84 0.071(6) 0.068(6) 0.059(5) -0.009(5) 0.019(4) 0.005(5)
C85 0.072(7) 0.056(5) 0.062(5) 0.004(4) 0.025(5) 0.002(5)
C86 0.073(6) 0.047(4) 0.054(5) 0.003(4) 0.025(5) 0.011(5)
C81A 0.070(4) 0.041(4) 0.036(3) -0.003(3) 0.019(3) 0.008(4)
C82A 0.069(4) 0.058(5) 0.047(6) 0.002(4) 0.027(4) 0.008(4)
C83A 0.076(5) 0.066(6) 0.061(6) -0.009(5) 0.028(4) -0.001(5)
C84A 0.071(6) 0.068(6) 0.059(5) -0.009(5) 0.019(4) 0.005(5)
C85A 0.072(7) 0.056(5) 0.062(5) 0.004(4) 0.025(5) 0.002(5)
C86A 0.073(6) 0.047(4) 0.054(5) 0.003(4) 0.025(5) 0.011(5)
C87 0.041(5) 0.041(3) 0.033(5) 0.000(3) 0.017(4) 0.005(3)
C88 0.060(6) 0.050(4) 0.049(6) 0.000(4) 0.021(5) -0.001(4)
C89 0.062(6) 0.060(5) 0.060(6) 0.001(5) 0.031(5) -0.005(5)
C90 0.064(6) 0.040(4) 0.068(6) 0.018(4) 0.045(5) 0.015(4)
C91 0.066(6) 0.059(5) 0.071(6) 0.006(5) 0.040(5) 0.001(5)
C92 0.054(6) 0.051(4) 0.043(5) 0.008(4) 0.028(4) 0.010(4)
C87A 0.041(5) 0.041(3) 0.033(5) 0.000(3) 0.017(4) 0.005(3)
C88A 0.060(6) 0.050(4) 0.049(6) 0.000(4) 0.021(5) -0.001(4)
C89A 0.067(5) 0.044(3) 0.042(4) -0.002(3) 0.028(4) 0.001(4)
C90A 0.064(6) 0.040(4) 0.068(6) 0.018(4) 0.045(5) 0.015(4)
C91A 0.066(6) 0.059(5) 0.071(6) 0.006(5) 0.040(5) 0.001(5)
C92A 0.054(6) 0.051(4) 0.043(5) 0.008(4) 0.028(4) 0.010(4)

loop_
_atom_type_symbol
_atom_type_description
_atom_type_scat_dispersion_real
_atom_type_scat_dispersion_imag
_atom_type_scat_source
C C 0.0033 0.0016 'International Tables Vol C Tables 4.2.6.8 and 6.1.1.4'
H H 0.0000 0.0000 'International Tables Vol C Tables 4.2.6.8 and 6.1.1.4'
N N 0.0061 0.0033 'International Tables Vol C Tables 4.2.6.8 and 6.1.1.4'
O O 0.0106 0.0060 'International Tables Vol C Tables 4.2.6.8 and 6.1.1.4'
Cl Cl 0.1484 0.1585 'International Tables Vol C Tables 4.2.6.8 and 6.1.1.4'
Mn Mn 0.3368 0.7283 'International Tables Vol C Tables 4.2.6.8 and 6.1.1.4'
Br Br -0.2901 2.4595 'International Tables Vol C Tables 4.2.6.8 and 6.1.1.4'
B B 0.0013 0.0007 'International Tables Vol C Tables 4.2.6.8 and 6.1.1.4'

loop_
_geom_angle_atom_site_label_1
_geom_angle_atom_site_label_2
_geom_angle_atom_site_label_3
_geom_angle
_geom_angle_site_symmetry_1
_geom_angle_site_symmetry_3
_geom_angle_publ_flag
O2 Mn1 O1 176.60(18) . . ?
O2 Mn1 N4 89.97(18) . . ?
O1 Mn1 N4 86.62(18) . . ?
O2 Mn1 N1 88.24(18) . . ?
O1 Mn1 N1 93.09(19) . . ?
N4 Mn1 N1 111.49(19) . . ?
O2 Mn1 N3 85.7(2) . . ?
O1 Mn1 N3 94.1(2) . . ?
N4 Mn1 N3 87.2(2) . . ?
N1 Mn1 N3 160.4(2) . . ?
O2 Mn1 N2 94.4(2) . . ?
O1 Mn1 N2 88.9(2) . . ?
N4 Mn1 N2 165.6(2) . . ?
N1 Mn1 N2 82.4(2) . . ?
N3 Mn1 N2 79.5(2) . . ?
C1 O1 Mn1 124.2(3) . . ?
C8 O2 Mn1 127.6(4) . . ?
C14 N1 C15 116.2(5) . . ?
C14 N1 Mn1 123.8(4) . . ?
C15 N1 Mn1 118.8(4) . . ?
C17 N2 C18 111.5(6) . . ?
C17 N2 Mn1 117.8(4) . . ?
C18 N2 Mn1 107.6(4) . . ?
C17 N2 H2 109(4) . . ?
C18 N2 H2 102(4) . . ?
Mn1 N2 H2 108(4) . . ?
C20 N3 C19 112.1(6) . . ?
C20 N3 Mn1 116.6(4) . . ?
C19 N3 Mn1 107.6(4) . . ?
C20 N3 H3 109(5) . . ?
C19 N3 H3 106(5) . . ?
Mn1 N3 H3 105(5) . . ?
C7 N4 C22 117.5(5) . . ?
C7 N4 Mn1 122.9(4) . . ?
C22 N4 Mn1 119.4(4) . . ?
O1 C1 C2 118.7(5) . . ?
O1 C1 C6 123.7(5) . . ?
C2 C1 C6 117.5(5) . . ?
C3 C2 C1 121.4(6) . . ?
C3 C2 Cl1 119.2(5) . . ?
C1 C2 Cl1 119.4(5) . . ?
C4 C3 C2 120.0(6) . . ?
C4 C3 H3A 120.0 . . ?
C2 C3 H3A 120.0 . . ?
C5 C4 C3 120.7(6) . . ?
C5 C4 Br1 120.2(5) . . ?
C3 C4 Br1 119.1(5) . . ?
C4 C5 C6 120.1(6) . . ?
C4 C5 H5 119.9 . . ?
C6 C5 H5 119.9 . . ?
C1 C6 C5 120.2(5) . . ?
C1 C6 C7 121.1(5) . . ?
C5 C6 C7 118.4(5) . . ?
N4 C7 C6 123.8(5) . . ?
N4 C7 H7 118.1 . . ?
C6 C7 H7 118.1 . . ?
O2 C8 C9 119.9(5) . . ?
O2 C8 C13 122.9(5) . . ?
C9 C8 C13 117.0(5) . . ?
C10 C9 C8 122.5(6) . . ?
C10 C9 Cl2 118.8(5) . . ?
C8 C9 Cl2 118.5(5) . . ?
C9 C10 C11 118.9(6) . . ?
C9 C10 H10 120.5 . . ?
C11 C10 H10 120.5 . . ?
C10 C11 C12 121.3(6) . . ?
C10 C11 Br2 118.6(6) . . ?
C12 C11 Br2 120.1(6) . . ?
C11 C12 C13 119.9(6) . . ?
C11 C12 H12 120.0 . . ?
C13 C12 H12 120.0 . . ?
C12 C13 C8 120.1(6) . . ?
C12 C13 C14 118.0(6) . . ?
C8 C13 C14 121.7(5) . . ?
N1 C14 C13 125.5(5) . . ?
N1 C14 H14 117.2 . . ?
C13 C14 H14 117.2 . . ?
N1 C15 C16 109.5(5) . . ?
N1 C15 H15A 109.8 . . ?
C16 C15 H15A 109.8 . . ?
N1 C15 H15B 109.8 . . ?
C16 C15 H15B 109.8 . . ?
H15A C15 H15B 108.2 . . ?
C15 C16 C17 116.0(6) . . ?
C15 C16 H16A 108.3 . . ?
C17 C16 H16A 108.3 . . ?
C15 C16 H16B 108.3 . . ?
C17 C16 H16B 108.3 . . ?
H16A C16 H16B 107.4 . . ?
N2 C17 C16 113.6(6) . . ?
N2 C17 H17A 108.9 . . ?
C16 C17 H17A 108.9 . . ?
N2 C17 H17B 108.9 . . ?
C16 C17 H17B 108.9 . . ?
H17A C17 H17B 107.7 . . ?
N2 C18 C19 109.2(6) . . ?
N2 C18 H18A 109.8 . . ?
C19 C18 H18A 109.8 . . ?
N2 C18 H18B 109.8 . . ?
C19 C18 H18B 109.8 . . ?
H18A C18 H18B 108.3 . . ?
N3 C19 C18 110.4(6) . . ?
N3 C19 H19A 109.6 . . ?
C18 C19 H19A 109.6 . . ?
N3 C19 H19B 109.6 . . ?
C18 C19 H19B 109.6 . . ?
H19A C19 H19B 108.1 . . ?
N3 C20 C21 113.8(6) . . ?
N3 C20 H20A 108.8 . . ?
C21 C20 H20A 108.8 . . ?
N3 C20 H20B 108.8 . . ?
C21 C20 H20B 108.8 . . ?
H20A C20 H20B 107.7 . . ?
C20 C21 C22 117.1(6) . . ?
C20 C21 H21A 108.0 . . ?
C22 C21 H21A 108.0 . . ?
C20 C21 H21B 108.0 . . ?
C22 C21 H21B 108.0 . . ?
H21A C21 H21B 107.3 . . ?
N4 C22 C21 110.0(5) . . ?
N4 C22 H22A 109.7 . . ?
C21 C22 H22A 109.7 . . ?
N4 C22 H22B 109.7 . . ?
C21 C22 H22B 109.7 . . ?
H22A C22 H22B 108.2 . . ?
O3 Mn2 O4 177.46(19) . . ?
O3 Mn2 N5 86.89(18) . . ?
O4 Mn2 N5 90.61(18) . . ?
O3 Mn2 N8 92.74(18) . . ?
O4 Mn2 N8 87.83(18) . . ?
N5 Mn2 N8 113.4(2) . . ?
O3 Mn2 N6 95.2(2) . . ?
O4 Mn2 N6 85.1(2) . . ?
N5 Mn2 N6 86.2(2) . . ?
N8 Mn2 N6 159.2(2) . . ?
O3 Mn2 N7 88.9(2) . . ?
O4 Mn2 N7 93.6(2) . . ?
N5 Mn2 N7 164.4(2) . . ?
N8 Mn2 N7 81.9(2) . . ?
N6 Mn2 N7 79.1(3) . . ?
C23 O3 Mn2 125.6(4) . . ?
C30 O4 Mn2 127.3(4) . . ?
C29 N5 C37 116.8(5) . . ?
C29 N5 Mn2 123.6(4) . . ?
C37 N5 Mn2 119.4(4) . . ?
C39 N6 C40 111.9(6) . . ?
C39 N6 Mn2 117.4(5) . . ?
C40 N6 Mn2 107.0(5) . . ?
C39 N6 H6 104(4) . . ?
C40 N6 H6 108(4) . . ?
Mn2 N6 H6 108(4) . . ?
C41 N7 C42 111.2(7) . . ?
C41 N7 Mn2 108.4(5) . . ?
C42 N7 Mn2 116.7(4) . . ?
C41 N7 H7A 107(3) . . ?
C42 N7 H7A 114(3) . . ?
Mn2 N7 H7A 99(3) . . ?
C36 N8 C43 117.1(5) . . ?
C36 N8 Mn2 123.9(4) . . ?
C43 N8 Mn2 118.2(4) . . ?
O3 C23 C28 123.4(5) . . ?
O3 C23 C24 119.5(5) . . ?
C28 C23 C24 117.0(5) . . ?
C25 C24 C23 121.5(6) . . ?
C25 C24 Cl3 119.6(5) . . ?
C23 C24 Cl3 118.9(5) . . ?
C24 C25 C26 119.9(6) . . ?
C24 C25 H25 120.1 . . ?
C26 C25 H25 120.1 . . ?
C27 C26 C25 120.9(6) . . ?
C27 C26 Br3 120.4(5) . . ?
C25 C26 Br3 118.7(5) . . ?
C26 C27 C28 120.1(6) . . ?
C26 C27 H27 120.0 . . ?
C28 C27 H27 120.0 . . ?
C23 C28 C27 120.4(6) . . ?
C23 C28 C29 121.1(5) . . ?
C27 C28 C29 118.1(6) . . ?
N5 C29 C28 123.9(5) . . ?
N5 C29 H29 118.1 . . ?
C28 C29 H29 118.1 . . ?
O4 C30 C31 120.0(5) . . ?
O4 C30 C35 123.4(5) . . ?
C31 C30 C35 116.4(6) . . ?
C32 C31 C30 124.2(6) . . ?
C32 C31 Cl4 117.5(5) . . ?
C30 C31 Cl4 118.2(5) . . ?
C31 C32 C33 118.0(7) . . ?
C31 C32 H32 121.0 . . ?
C33 C32 H32 121.0 . . ?
C34 C33 C32 120.7(7) . . ?
C34 C33 Br4 120.5(7) . . ?
C32 C33 Br4 118.8(6) . . ?
C33 C34 C35 120.4(7) . . ?
C33 C34 H34 119.8 . . ?
C35 C34 H34 119.8 . . ?
C34 C35 C30 120.2(6) . . ?
C34 C35 C36 118.2(6) . . ?
C30 C35 C36 121.4(6) . . ?
N8 C36 C35 125.7(6) . . ?
N8 C36 H36 117.2 . . ?
C35 C36 H36 117.2 . . ?
N5 C37 C38 110.2(6) . . ?
N5 C37 H37A 109.6 . . ?
C38 C37 H37A 109.6 . . ?
N5 C37 H37B 109.6 . . ?
C38 C37 H37B 109.6 . . ?
H37A C37 H37B 108.1 . . ?
C39 C38 C37 115.5(6) . . ?
C39 C38 H38A 108.4 . . ?
C37 C38 H38A 108.4 . . ?
C39 C38 H38B 108.4 . . ?
C37 C38 H38B 108.4 . . ?
H38A C38 H38B 107.5 . . ?
N6 C39 C38 113.3(6) . . ?
N6 C39 H39A 108.9 . . ?
C38 C39 H39A 108.9 . . ?
N6 C39 H39B 108.9 . . ?
C38 C39 H39B 108.9 . . ?
H39A C39 H39B 107.7 . . ?
N6 C40 C41 110.2(6) . . ?
N6 C40 H40A 109.6 . . ?
C41 C40 H40A 109.6 . . ?
N6 C40 H40B 109.6 . . ?
C41 C40 H40B 109.6 . . ?
H40A C40 H40B 108.1 . . ?
N7 C41 C40 109.4(6) . . ?
N7 C41 H41A 109.8 . . ?
C40 C41 H41A 109.8 . . ?
N7 C41 H41B 109.8 . . ?
C40 C41 H41B 109.8 . . ?
H41A C41 H41B 108.2 . . ?
N7 C42 C44 113.1(7) . . ?
N7 C42 H42A 109.0 . . ?
C44 C42 H42A 109.0 . . ?
N7 C42 H42B 109.0 . . ?
C44 C42 H42B 109.0 . . ?
H42A C42 H42B 107.8 . . ?
N8 C43 C44 109.6(6) . . ?
N8 C43 H43A 109.8 . . ?
C44 C43 H43A 109.8 . . ?
N8 C43 H43B 109.8 . . ?
C44 C43 H43B 109.8 . . ?
H43A C43 H43B 108.2 . . ?
C42 C44 C43 116.0(6) . . ?
C42 C44 H44A 108.3 . . ?
C43 C44 H44A 108.3 . . ?
C42 C44 H44B 108.3 . . ?
C43 C44 H44B 108.3 . . ?
H44A C44 H44B 107.4 . . ?
C63A B1 C45A 103.9(17) . . ?
C63A B1 C51 118.2(11) . . ?
C45A B1 C51 106.4(14) . . ?
C63A B1 C57A 104.6(19) . . ?
C45A B1 C57A 116.6(19) . . ?
C51 B1 C57A 107.7(19) . . ?
C51 B1 C45 107.8(7) . . ?
C51 B1 C57 108.6(9) . . ?
C45 B1 C57 114.8(9) . . ?
C51 B1 C63 108.0(5) . . ?
C45 B1 C63 107.6(8) . . ?
C57 B1 C63 109.8(9) . . ?
C46 C45 C50 120.0 . . ?
C46 C45 B1 117.9(9) . . ?
C50 C45 B1 122.0(9) . . ?
C47 C46 C45 120.0 . . ?
C47 C46 H46 120.0 . . ?
C45 C46 H46 120.0 . . ?
C48 C47 C46 120.0 . . ?
C48 C47 H47 120.0 . . ?
C46 C47 H47 120.0 . . ?
C47 C48 C49 120.0 . . ?
C47 C48 H48 120.0 . . ?
C49 C48 H48 120.0 . . ?
C50 C49 C48 120.0 . . ?
C50 C49 H49 120.0 . . ?
C48 C49 H49 120.0 . . ?
C49 C50 C45 120.0 . . ?
C49 C50 H50 120.0 . . ?
C45 C50 H50 120.0 . . ?
C46A C45A C50A 120.0 . . ?
C46A C45A B1 121.5(19) . . ?
C50A C45A B1 117.7(19) . . ?
C45A C46A C47A 120.0 . . ?
C45A C46A H46A 120.0 . . ?
C47A C46A H46A 120.0 . . ?
C46A C47A C48A 120.0 . . ?
C46A C47A H47A 120.0 . . ?
C48A C47A H47A 120.0 . . ?
C47A C48A C49A 120.0 . . ?
C47A C48A H48A 120.0 . . ?
C49A C48A H48A 120.0 . . ?
C50A C49A C48A 120.0 . . ?
C50A C49A H49A 120.0 . . ?
C48A C49A H49A 120.0 . . ?
C49A C50A C45A 120.0 . . ?
C49A C50A H50A 120.0 . . ?
C45A C50A H50A 120.0 . . ?
C56 C51 C52 112.5(6) . . ?
C56 C51 B1 124.7(5) . . ?
C52 C51 B1 122.9(5) . . ?
C53 C52 C51 124.1(7) . . ?
C53 C52 H52 117.9 . . ?
C51 C52 H52 117.9 . . ?
C52 C53 C54 120.3(7) . . ?
C52 C53 H53 119.8 . . ?
C54 C53 H53 119.8 . . ?
C55 C54 C53 118.5(7) . . ?
C55 C54 H54 120.7 . . ?
C53 C54 H54 120.7 . . ?
C54 C55 C56 121.3(8) . . ?
C54 C55 H55 119.3 . . ?
C56 C55 H55 119.3 . . ?
C55 C56 C51 123.3(7) . . ?
C55 C56 H56 118.4 . . ?
C51 C56 H56 118.4 . . ?
C58 C57 C62 120.0 . . ?
C58 C57 B1 117.8(9) . . ?
C62 C57 B1 122.1(9) . . ?
C59 C58 C57 120.0 . . ?
C59 C58 H58 120.0 . . ?
C57 C58 H58 120.0 . . ?
C58 C59 C60 120.0 . . ?
C58 C59 H59 120.0 . . ?
C60 C59 H59 120.0 . . ?
C61 C60 C59 120.0 . . ?
C61 C60 H60 120.0 . . ?
C59 C60 H60 120.0 . . ?
C60 C61 C62 120.0 . . ?
C60 C61 H61 120.0 . . ?
C62 C61 H61 120.0 . . ?
C61 C62 C57 120.0 . . ?
C61 C62 H62 120.0 . . ?
C57 C62 H62 120.0 . . ?
C58A C57A C62A 120.0 . . ?
C58A C57A B1 121(2) . . ?
C62A C57A B1 119(2) . . ?
C59A C58A C57A 120.0 . . ?
C59A C58A H58A 120.0 . . ?
C57A C58A H58A 120.0 . . ?
C58A C59A C60A 120.0 . . ?
C58A C59A H59A 120.0 . . ?
C60A C59A H59A 120.0 . . ?
C61A C60A C59A 120.0 . . ?
C61A C60A H60A 120.0 . . ?
C59A C60A H60A 120.0 . . ?
C62A C61A C60A 120.0 . . ?
C62A C61A H61A 120.0 . . ?
C60A C61A H61A 120.0 . . ?
C61A C62A C57A 120.0 . . ?
C61A C62A H62A 120.0 . . ?
C57A C62A H62A 120.0 . . ?
C64 C63 C68 120.0 . . ?
C64 C63 B1 116.1(6) . . ?
C68 C63 B1 123.5(6) . . ?
C65 C64 C63 120.0 . . ?
C65 C64 H64 120.0 . . ?
C63 C64 H64 120.0 . . ?
C66 C65 C64 120.0 . . ?
C66 C65 H65 120.0 . . ?
C64 C65 H65 120.0 . . ?
C65 C66 C67 120.0 . . ?
C65 C66 H66 120.0 . . ?
C67 C66 H66 120.0 . . ?
C68 C67 C66 120.0 . . ?
C68 C67 H67 120.0 . . ?
C66 C67 H67 120.0 . . ?
C67 C68 C63 120.0 . . ?
C67 C68 H68 120.0 . . ?
C63 C68 H68 120.0 . . ?
C64A C63A C68A 120.0 . . ?
C64A C63A B1 122.7(14) . . ?
C68A C63A B1 116.9(14) . . ?
C63A C64A C65A 120.0 . . ?
C63A C64A H64A 120.0 . . ?
C65A C64A H64A 120.0 . . ?
C66A C65A C64A 120.0 . . ?
C66A C65A H65A 120.0 . . ?
C64A C65A H65A 120.0 . . ?
C65A C66A C67A 120.0 . . ?
C65A C66A H66A 120.0 . . ?
C67A C66A H66A 120.0 . . ?
C68A C67A C66A 120.0 . . ?
C68A C67A H67A 120.0 . . ?
C66A C67A H67A 120.0 . . ?
C67A C68A C63A 120.0 . . ?
C67A C68A H68A 120.0 . . ?
C63A C68A H68A 120.0 . . ?
C81A B2 C87A 126.3(13) . . ?
C81A B2 C75A 103.5(18) . . ?
C87A B2 C75A 98.0(15) . . ?
C81A B2 C69 106.5(12) . . ?
C87A B2 C69 106.3(8) . . ?
C75A B2 C69 116.8(12) . . ?
C69 B2 C87 106.1(5) . . ?
C69 B2 C75 106.9(6) . . ?
C87 B2 C75 117.3(7) . . ?
C69 B2 C81 111.2(6) . . ?
C87 B2 C81 106.1(6) . . ?
C75 B2 C81 109.3(9) . . ?
C70 C69 C74 112.8(6) . . ?
C70 C69 B2 125.1(5) . . ?
C74 C69 B2 122.0(5) . . ?
C71 C70 C69 124.4(6) . . ?
C71 C70 H70 117.8 . . ?
C69 C70 H70 117.8 . . ?
C72 C71 C70 120.2(7) . . ?
C72 C71 H71 119.9 . . ?
C70 C71 H71 119.9 . . ?
C73 C72 C71 118.5(7) . . ?
C73 C72 H72 120.8 . . ?
C71 C72 H72 120.8 . . ?
C72 C73 C74 120.8(8) . . ?
C72 C73 H73 119.6 . . ?
C74 C73 H73 119.6 . . ?
C73 C74 C69 123.1(7) . . ?
C73 C74 H74 118.4 . . ?
C69 C74 H74 118.4 . . ?
C76 C75 C80 120.0 . . ?
C76 C75 B2 120.6(8) . . ?
C80 C75 B2 119.3(7) . . ?
C77 C76 C75 120.0 . . ?
C77 C76 H76 120.0 . . ?
C75 C76 H76 120.0 . . ?
C78 C77 C76 120.0 . . ?
C78 C77 H77 120.0 . . ?
C76 C77 H77 120.0 . . ?
C77 C78 C79 120.0 . . ?
C77 C78 H78 120.0 . . ?
C79 C78 H78 120.0 . . ?
C78 C79 C80 120.0 . . ?
C78 C79 H79 120.0 . . ?
C80 C79 H79 120.0 . . ?
C79 C80 C75 120.0 . . ?
C79 C80 H80 120.0 . . ?
C75 C80 H80 120.0 . . ?
C76A C75A C80A 120.0 . . ?
C76A C75A B2 118.2(17) . . ?
C80A C75A B2 121.8(17) . . ?
C77A C76A C75A 120.0 . . ?
C77A C76A H76A 120.0 . . ?
C75A C76A H76A 120.0 . . ?
C78A C77A C76A 120.0 . . ?
C78A C77A H77A 120.0 . . ?
C76A C77A H77A 120.0 . . ?
C77A C78A C79A 120.0 . . ?
C77A C78A H78A 120.0 . . ?
C79A C78A H78A 120.0 . . ?
C80A C79A C78A 120.0 . . ?
C80A C79A H79A 120.0 . . ?
C78A C79A H79A 120.0 . . ?
C79A C80A C75A 120.0 . . ?
C79A C80A H80A 120.0 . . ?
C75A C80A H80A 120.0 . . ?
C82 C81 C86 120.0 . . ?
C82 C81 B2 119.4(8) . . ?
C86 C81 B2 120.4(8) . . ?
C81 C82 C83 120.0 . . ?
C81 C82 H82 120.0 . . ?
C83 C82 H82 120.0 . . ?
C82 C83 C84 120.0 . . ?
C82 C83 H83 120.0 . . ?
C84 C83 H83 120.0 . . ?
C85 C84 C83 120.0 . . ?
C85 C84 H84 120.0 . . ?
C83 C84 H84 120.0 . . ?
C86 C85 C84 120.0 . . ?
C86 C85 H85 120.0 . . ?
C84 C85 H85 120.0 . . ?
C85 C86 C81 120.0 . . ?
C85 C86 H86 120.0 . . ?
C81 C86 H86 120.0 . . ?
C82A C81A C86A 120.0 . . ?
C82A C81A B2 123.9(16) . . ?
C86A C81A B2 116.0(16) . . ?
C83A C82A C81A 120.0 . . ?
C83A C82A H82A 120.0 . . ?
C81A C82A H82A 120.0 . . ?
C84A C83A C82A 120.0 . . ?
C84A C83A H83A 120.0 . . ?
C82A C83A H83A 120.0 . . ?
C83A C84A C85A 120.0 . . ?
C83A C84A H84A 120.0 . . ?
C85A C84A H84A 120.0 . . ?
C86A C85A C84A 120.0 . . ?
C86A C85A H85A 120.0 . . ?
C84A C85A H85A 120.0 . . ?
C85A C86A C81A 120.0 . . ?
C85A C86A H86A 120.0 . . ?
C81A C86A H86A 120.0 . . ?
C88 C87 C92 120.0 . . ?
C88 C87 B2 122.1(4) . . ?
C92 C87 B2 117.5(4) . . ?
C87 C88 C89 120.0 . . ?
C87 C88 H88 120.0 . . ?
C89 C88 H88 120.0 . . ?
C90 C89 C88 120.0 . . ?
C90 C89 H89 120.0 . . ?
C88 C89 H89 120.0 . . ?
C91 C90 C89 120.0 . . ?
C91 C90 H90 120.0 . . ?
C89 C90 H90 120.0 . . ?
C92 C91 C90 120.0 . . ?
C92 C91 H91 120.0 . . ?
C90 C91 H91 120.0 . . ?
C91 C92 C87 120.0 . . ?
C91 C92 H92 120.0 . . ?
C87 C92 H92 120.0 . . ?
C88A C87A C92A 120.0 . . ?
C88A C87A B2 113.6(8) . . ?
C92A C87A B2 126.3(8) . . ?
C89A C88A C87A 120.0 . . ?
C89A C88A H88A 120.0 . . ?
C87A C88A H88A 120.0 . . ?
C90A C89A C88A 120.0 . . ?
C90A C89A H89A 120.0 . . ?
C88A C89A H89A 120.0 . . ?
C89A C90A C91A 120.0 . . ?
C89A C90A H90A 120.0 . . ?
C91A C90A H90A 120.0 . . ?
C92A C91A C90A 120.0 . . ?
C92A C91A H91A 120.0 . . ?
C90A C91A H91A 120.0 . . ?
C91A C92A C87A 120.0 . . ?
C91A C92A H92A 120.0 . . ?
C87A C92A H92A 120.0 . . ?

loop_
_geom_bond_atom_site_label_1
_geom_bond_atom_site_label_2
_geom_bond_distance
_geom_bond_site_symmetry_2
_geom_bond_publ_flag
Mn1 O2 1.866(4) . ?
Mn1 O1 1.876(4) . ?
Mn1 N4 2.082(5) . ?
Mn1 N1 2.101(5) . ?
Mn1 N3 2.194(6) . ?
Mn1 N2 2.233(6) . ?
O1 C1 1.336(7) . ?
O2 C8 1.321(7) . ?
N1 C14 1.276(7) . ?
N1 C15 1.473(7) . ?
N2 C17 1.482(9) . ?
N2 C18 1.484(9) . ?
N2 H2 0.85(5) . ?
N3 C20 1.476(9) . ?
N3 C19 1.479(9) . ?
N3 H3 0.84(7) . ?
N4 C7 1.278(7) . ?
N4 C22 1.472(7) . ?
Cl1 C2 1.748(6) . ?
Cl2 C9 1.734(6) . ?
Br1 C4 1.893(6) . ?
Br2 C11 1.891(7) . ?
C1 C2 1.395(8) . ?
C1 C6 1.403(8) . ?
C2 C3 1.385(9) . ?
C3 C4 1.380(9) . ?
C3 H3A 0.9400 . ?
C4 C5 1.348(9) . ?
C5 C6 1.420(8) . ?
C5 H5 0.9400 . ?
C6 C7 1.453(8) . ?
C7 H7 0.9400 . ?
C8 C9 1.402(8) . ?
C8 C13 1.418(8) . ?
C9 C10 1.368(9) . ?
C10 C11 1.373(10) . ?
C10 H10 0.9400 . ?
C11 C12 1.379(10) . ?
C12 C13 1.387(8) . ?
C12 H12 0.9400 . ?
C13 C14 1.449(8) . ?
C14 H14 0.9400 . ?
C15 C16 1.512(9) . ?
C15 H15A 0.9800 . ?
C15 H15B 0.9800 . ?
C16 C17 1.512(11) . ?
C16 H16A 0.9800 . ?
C16 H16B 0.9800 . ?
C17 H17A 0.9800 . ?
C17 H17B 0.9800 . ?
C18 C19 1.485(11) . ?
C18 H18A 0.9800 . ?
C18 H18B 0.9800 . ?
C19 H19A 0.9800 . ?
C19 H19B 0.9800 . ?
C20 C21 1.510(10) . ?
C20 H20A 0.9800 . ?
C20 H20B 0.9800 . ?
C21 C22 1.516(9) . ?
C21 H21A 0.9800 . ?
C21 H21B 0.9800 . ?
C22 H22A 0.9800 . ?
C22 H22B 0.9800 . ?
Mn2 O3 1.868(4) . ?
Mn2 O4 1.871(4) . ?
Mn2 N5 2.072(5) . ?
Mn2 N8 2.115(5) . ?
Mn2 N6 2.219(6) . ?
Mn2 N7 2.228(6) . ?
O3 C23 1.329(7) . ?
O4 C30 1.324(7) . ?
N5 C29 1.280(7) . ?
N5 C37 1.473(8) . ?
N6 C39 1.477(10) . ?
N6 C40 1.482(10) . ?
N6 H6 0.94(7) . ?
N7 C41 1.474(10) . ?
N7 C42 1.489(10) . ?
N7 H7A 0.88(5) . ?
N8 C36 1.261(8) . ?
N8 C43 1.467(7) . ?
Cl3 C24 1.743(6) . ?
Cl4 C31 1.752(7) . ?
Br3 C26 1.893(6) . ?
Br4 C33 1.884(7) . ?
C23 C28 1.407(8) . ?
C23 C24 1.416(8) . ?
C24 C25 1.378(9) . ?
C25 C26 1.382(10) . ?
C25 H25 0.9400 . ?
C26 C27 1.361(9) . ?
C27 C28 1.412(8) . ?
C27 H27 0.9400 . ?
C28 C29 1.451(8) . ?
C29 H29 0.9400 . ?
C30 C31 1.391(8) . ?
C30 C35 1.412(8) . ?
C31 C32 1.361(9) . ?
C32 C33 1.402(11) . ?
C32 H32 0.9400 . ?
C33 C34 1.362(10) . ?
C34 C35 1.402(9) . ?
C34 H34 0.9400 . ?
C35 C36 1.463(9) . ?
C36 H36 0.9400 . ?
C37 C38 1.514(10) . ?
C37 H37A 0.9800 . ?
C37 H37B 0.9800 . ?
C38 C39 1.511(11) . ?
C38 H38A 0.9800 . ?
C38 H38B 0.9800 . ?
C39 H39A 0.9800 . ?
C39 H39B 0.9800 . ?
C40 C41 1.487(12) . ?
C40 H40A 0.9800 . ?
C40 H40B 0.9800 . ?
C41 H41A 0.9800 . ?
C41 H41B 0.9800 . ?
C42 C44 1.504(13) . ?
C42 H42A 0.9800 . ?
C42 H42B 0.9800 . ?
C43 C44 1.503(11) . ?
C43 H43A 0.9800 . ?
C43 H43B 0.9800 . ?
C44 H44A 0.9800 . ?
C44 H44B 0.9800 . ?
B1 C63A 1.657(6) . ?
B1 C45A 1.660(6) . ?
B1 C51 1.666(5) . ?
B1 C57A 1.668(6) . ?
B1 C45 1.674(5) . ?
B1 C57 1.677(5) . ?
B1 C63 1.680(5) . ?
C45 C46 1.3900 . ?
C45 C50 1.3900 . ?
C46 C47 1.3900 . ?
C46 H46 0.9400 . ?
C47 C48 1.3900 . ?
C47 H47 0.9400 . ?
C48 C49 1.3900 . ?
C48 H48 0.9400 . ?
C49 C50 1.3900 . ?
C49 H49 0.9400 . ?
C50 H50 0.9400 . ?
C45A C46A 1.3900 . ?
C45A C50A 1.3900 . ?
C46A C47A 1.3900 . ?
C46A H46A 0.9400 . ?
C47A C48A 1.3900 . ?
C47A H47A 0.9400 . ?
C48A C49A 1.3900 . ?
C48A H48A 0.9400 . ?
C49A C50A 1.3900 . ?
C49A H49A 0.9400 . ?
C50A H50A 0.9400 . ?
C51 C56 1.402(9) . ?
C51 C52 1.405(9) . ?
C52 C53 1.377(9) . ?
C52 H52 0.9400 . ?
C53 C54 1.375(10) . ?
C53 H53 0.9400 . ?
C54 C55 1.335(11) . ?
C54 H54 0.9400 . ?
C55 C56 1.396(11) . ?
C55 H55 0.9400 . ?
C56 H56 0.9400 . ?
C57 C58 1.3900 . ?
C57 C62 1.3900 . ?
C58 C59 1.3900 . ?
C58 H58 0.9400 . ?
C59 C60 1.3900 . ?
C59 H59 0.9400 . ?
C60 C61 1.3900 . ?
C60 H60 0.9400 . ?
C61 C62 1.3900 . ?
C61 H61 0.9400 . ?
C62 H62 0.9400 . ?
C57A C58A 1.3900 . ?
C57A C62A 1.3900 . ?
C58A C59A 1.3900 . ?
C58A H58A 0.9400 . ?
C59A C60A 1.3900 . ?
C59A H59A 0.9400 . ?
C60A C61A 1.3900 . ?
C60A H60A 0.9400 . ?
C61A C62A 1.3900 . ?
C61A H61A 0.9400 . ?
C62A H62A 0.9400 . ?
C63 C64 1.3900 . ?
C63 C68 1.3900 . ?
C64 C65 1.3900 . ?
C64 H64 0.9400 . ?
C65 C66 1.3900 . ?
C65 H65 0.9400 . ?
C66 C67 1.3900 . ?
C66 H66 0.9400 . ?
C67 C68 1.3900 . ?
C67 H67 0.9400 . ?
C68 H68 0.9400 . ?
C63A C64A 1.3900 . ?
C63A C68A 1.3900 . ?
C64A C65A 1.3900 . ?
C64A H64A 0.9400 . ?
C65A C66A 1.3900 . ?
C65A H65A 0.9400 . ?
C66A C67A 1.3900 . ?
C66A H66A 0.9400 . ?
C67A C68A 1.3900 . ?
C67A H67A 0.9400 . ?
C68A H68A 0.9400 . ?
B2 C81A 1.648(6) . ?
B2 C87A 1.652(5) . ?
B2 C75A 1.654(6) . ?
B2 C69 1.668(5) . ?
B2 C87 1.673(5) . ?
B2 C75 1.675(5) . ?
B2 C81 1.678(5) . ?
C69 C70 1.394(8) . ?
C69 C74 1.411(10) . ?
C70 C71 1.377(9) . ?
C70 H70 0.9400 . ?
C71 C72 1.369(10) . ?
C71 H71 0.9400 . ?
C72 C73 1.361(11) . ?
C72 H72 0.9400 . ?
C73 C74 1.387(11) . ?
C73 H73 0.9400 . ?
C74 H74 0.9400 . ?
C75 C76 1.3900 . ?
C75 C80 1.3900 . ?
C76 C77 1.3900 . ?
C76 H76 0.9400 . ?
C77 C78 1.3900 . ?
C77 H77 0.9400 . ?
C78 C79 1.3900 . ?
C78 H78 0.9400 . ?
C79 C80 1.3900 . ?
C79 H79 0.9400 . ?
C80 H80 0.9400 . ?
C75A C76A 1.3900 . ?
C75A C80A 1.3900 . ?
C76A C77A 1.3900 . ?
C76A H76A 0.9400 . ?
C77A C78A 1.3900 . ?
C77A H77A 0.9400 . ?
C78A C79A 1.3900 . ?
C78A H78A 0.9400 . ?
C79A C80A 1.3900 . ?
C79A H79A 0.9400 . ?
C80A H80A 0.9400 . ?
C81 C82 1.3900 . ?
C81 C86 1.3900 . ?
C82 C83 1.3900 . ?
C82 H82 0.9400 . ?
C83 C84 1.3900 . ?
C83 H83 0.9400 . ?
C84 C85 1.3900 . ?
C84 H84 0.9400 . ?
C85 C86 1.3900 . ?
C85 H85 0.9400 . ?
C86 H86 0.9400 . ?
C81A C82A 1.3900 . ?
C81A C86A 1.3900 . ?
C82A C83A 1.3900 . ?
C82A H82A 0.9400 . ?
C83A C84A 1.3900 . ?
C83A H83A 0.9400 . ?
C84A C85A 1.3900 . ?
C84A H84A 0.9400 . ?
C85A C86A 1.3900 . ?
C85A H85A 0.9400 . ?
C86A H86A 0.9400 . ?
C87 C88 1.3900 . ?
C87 C92 1.3900 . ?
C88 C89 1.3900 . ?
C88 H88 0.9400 . ?
C89 C90 1.3900 . ?
C89 H89 0.9400 . ?
C90 C91 1.3900 . ?
C90 H90 0.9400 . ?
C91 C92 1.3900 . ?
C91 H91 0.9400 . ?
C92 H92 0.9400 . ?
C87A C88A 1.3900 . ?
C87A C92A 1.3900 . ?
C88A C89A 1.3900 . ?
C88A H88A 0.9400 . ?
C89A C90A 1.3900 . ?
C89A H89A 0.9400 . ?
C90A C91A 1.3900 . ?
C90A H90A 0.9400 . ?
C91A C92A 1.3900 . ?
C91A H91A 0.9400 . ?
C92A H92A 0.9400 . ?

loop_
_geom_torsion_atom_site_label_1
_geom_torsion_atom_site_label_2
_geom_torsion_atom_site_label_3
_geom_torsion_atom_site_label_4
_geom_torsion
_geom_torsion_site_symmetry_1
_geom_torsion_site_symmetry_2
_geom_torsion_site_symmetry_3
_geom_torsion_site_symmetry_4
_geom_torsion_publ_flag
N4 Mn1 O1 C1 -43.6(4) . . . . ?
N1 Mn1 O1 C1 67.7(4) . . . . ?
N3 Mn1 O1 C1 -130.6(4) . . . . ?
N2 Mn1 O1 C1 150.0(4) . . . . ?
N4 Mn1 O2 C8 76.1(5) . . . . ?
N1 Mn1 O2 C8 -35.4(5) . . . . ?
N3 Mn1 O2 C8 163.3(5) . . . . ?
N2 Mn1 O2 C8 -117.6(5) . . . . ?
Mn1 O1 C1 C2 -152.3(4) . . . . ?
Mn1 O1 C1 C6 31.5(7) . . . . ?
O1 C1 C2 C3 179.7(5) . . . . ?
C6 C1 C2 C3 -3.8(9) . . . . ?
O1 C1 C2 Cl1 -2.3(8) . . . . ?
C6 C1 C2 Cl1 174.2(4) . . . . ?
C1 C2 C3 C4 0.1(10) . . . . ?
Cl1 C2 C3 C4 -177.9(5) . . . . ?
C2 C3 C4 C5 2.8(10) . . . . ?
C2 C3 C4 Br1 -178.3(5) . . . . ?
C3 C4 C5 C6 -1.8(10) . . . . ?
Br1 C4 C5 C6 179.3(5) . . . . ?
O1 C1 C6 C5 -179.0(5) . . . . ?
C2 C1 C6 C5 4.8(9) . . . . ?
O1 C1 C6 C7 8.3(9) . . . . ?
C2 C1 C6 C7 -168.0(5) . . . . ?
C4 C5 C6 C1 -2.1(9) . . . . ?
C4 C5 C6 C7 170.8(6) . . . . ?
C22 N4 C7 C6 165.8(5) . . . . ?
Mn1 N4 C7 C6 -10.2(8) . . . . ?
C1 C6 C7 N4 -17.8(9) . . . . ?
C5 C6 C7 N4 169.4(6) . . . . ?
Mn1 O2 C8 C9 -150.0(4) . . . . ?
Mn1 O2 C8 C13 34.2(8) . . . . ?
O2 C8 C9 C10 -172.7(6) . . . . ?
C13 C8 C9 C10 3.3(9) . . . . ?
O2 C8 C9 Cl2 2.4(8) . . . . ?
C13 C8 C9 Cl2 178.4(4) . . . . ?
C8 C9 C10 C11 0.2(10) . . . . ?
Cl2 C9 C10 C11 -174.9(5) . . . . ?
C9 C10 C11 C12 -1.8(11) . . . . ?
C9 C10 C11 Br2 176.1(5) . . . . ?
C10 C11 C12 C13 -0.3(11) . . . . ?
Br2 C11 C12 C13 -178.1(5) . . . . ?
C11 C12 C13 C8 3.9(10) . . . . ?
C11 C12 C13 C14 177.9(6) . . . . ?
O2 C8 C13 C12 170.6(6) . . . . ?
C9 C8 C13 C12 -5.3(8) . . . . ?
O2 C8 C13 C14 -3.2(8) . . . . ?
C9 C8 C13 C14 -179.1(5) . . . . ?
C15 N1 C14 C13 169.4(5) . . . . ?
Mn1 N1 C14 C13 1.8(8) . . . . ?
C12 C13 C14 N1 172.0(6) . . . . ?
C8 C13 C14 N1 -14.1(9) . . . . ?
C14 N1 C15 C16 -96.5(7) . . . . ?
Mn1 N1 C15 C16 71.7(6) . . . . ?
N1 C15 C16 C17 -66.4(8) . . . . ?
C18 N2 C17 C16 176.8(6) . . . . ?
Mn1 N2 C17 C16 -58.1(7) . . . . ?
C15 C16 C17 N2 62.1(9) . . . . ?
C17 N2 C18 C19 171.0(6) . . . . ?
Mn1 N2 C18 C19 40.4(6) . . . . ?
C20 N3 C19 C18 173.4(6) . . . . ?
Mn1 N3 C19 C18 43.9(6) . . . . ?
N2 C18 C19 N3 -58.0(8) . . . . ?
C19 N3 C20 C21 179.4(6) . . . . ?
Mn1 N3 C20 C21 -56.0(7) . . . . ?
N3 C20 C21 C22 65.6(8) . . . . ?
C7 N4 C22 C21 -111.9(6) . . . . ?
Mn1 N4 C22 C21 64.2(6) . . . . ?
C20 C21 C22 N4 -67.4(8) . . . . ?
N5 Mn2 O3 C23 -41.5(4) . . . . ?
N8 Mn2 O3 C23 71.8(5) . . . . ?
N6 Mn2 O3 C23 -127.4(5) . . . . ?
N7 Mn2 O3 C23 153.6(5) . . . . ?
N5 Mn2 O4 C30 77.2(5) . . . . ?
N8 Mn2 O4 C30 -36.2(4) . . . . ?
N6 Mn2 O4 C30 163.3(5) . . . . ?
N7 Mn2 O4 C30 -117.9(5) . . . . ?
Mn2 O3 C23 C28 30.3(8) . . . . ?
Mn2 O3 C23 C24 -153.1(4) . . . . ?
O3 C23 C24 C25 179.4(5) . . . . ?
C28 C23 C24 C25 -3.8(9) . . . . ?
O3 C23 C24 Cl3 0.2(8) . . . . ?
C28 C23 C24 Cl3 177.0(4) . . . . ?
C23 C24 C25 C26 1.2(10) . . . . ?
Cl3 C24 C25 C26 -179.6(5) . . . . ?
C24 C25 C26 C27 1.5(10) . . . . ?
C24 C25 C26 Br3 -178.6(5) . . . . ?
C25 C26 C27 C28 -1.4(10) . . . . ?
Br3 C26 C27 C28 178.7(5) . . . . ?
O3 C23 C28 C27 -179.5(5) . . . . ?
C24 C23 C28 C27 3.9(8) . . . . ?
O3 C23 C28 C29 7.8(9) . . . . ?
C24 C23 C28 C29 -168.9(5) . . . . ?
C26 C27 C28 C23 -1.4(9) . . . . ?
C26 C27 C28 C29 171.6(6) . . . . ?
C37 N5 C29 C28 165.8(6) . . . . ?
Mn2 N5 C29 C28 -8.5(8) . . . . ?
C23 C28 C29 N5 -17.3(9) . . . . ?
C27 C28 C29 N5 169.8(6) . . . . ?
Mn2 O4 C30 C31 -151.3(4) . . . . ?
Mn2 O4 C30 C35 34.6(7) . . . . ?
O4 C30 C31 C32 -172.7(6) . . . . ?
C35 C30 C31 C32 1.8(9) . . . . ?
O4 C30 C31 Cl4 4.0(8) . . . . ?
C35 C30 C31 Cl4 178.5(4) . . . . ?
C30 C31 C32 C33 0.9(10) . . . . ?
Cl4 C31 C32 C33 -175.8(5) . . . . ?
C31 C32 C33 C34 -2.1(10) . . . . ?
C31 C32 C33 Br4 175.6(5) . . . . ?
C32 C33 C34 C35 0.4(10) . . . . ?
Br4 C33 C34 C35 -177.2(5) . . . . ?
C33 C34 C35 C30 2.4(9) . . . . ?
C33 C34 C35 C36 176.9(6) . . . . ?
O4 C30 C35 C34 170.8(5) . . . . ?
C31 C30 C35 C34 -3.4(8) . . . . ?
O4 C30 C35 C36 -3.4(9) . . . . ?
C31 C30 C35 C36 -177.7(5) . . . . ?
C43 N8 C36 C35 169.2(6) . . . . ?
Mn2 N8 C36 C35 -0.6(9) . . . . ?
C34 C35 C36 N8 172.8(6) . . . . ?
C30 C35 C36 N8 -12.8(10) . . . . ?
C29 N5 C37 C38 -108.0(7) . . . . ?
Mn2 N5 C37 C38 66.6(6) . . . . ?
N5 C37 C38 C39 -69.6(8) . . . . ?
C40 N6 C39 C38 179.9(6) . . . . ?
Mn2 N6 C39 C38 -55.9(8) . . . . ?
C37 C38 C39 N6 66.3(9) . . . . ?
C39 N6 C40 C41 174.4(6) . . . . ?
Mn2 N6 C40 C41 44.5(7) . . . . ?
C42 N7 C41 C40 169.6(6) . . . . ?
Mn2 N7 C41 C40 40.1(7) . . . . ?
N6 C40 C41 N7 -58.3(8) . . . . ?
C41 N7 C42 C44 174.4(6) . . . . ?
Mn2 N7 C42 C44 -60.6(8) . . . . ?
C36 N8 C43 C44 -98.6(8) . . . . ?
Mn2 N8 C43 C44 71.8(7) . . . . ?
N7 C42 C44 C43 63.3(9) . . . . ?
N8 C43 C44 C42 -66.6(9) . . . . ?
C51 B1 C45 C46 43.3(8) . . . . ?
C57 B1 C45 C46 164.4(10) . . . . ?
C63 B1 C45 C46 -73.1(10) . . . . ?
C51 B1 C45 C50 -140.5(9) . . . . ?
C57 B1 C45 C50 -19.4(16) . . . . ?
C63 B1 C45 C50 103.1(11) . . . . ?
C50 C45 C46 C47 0.0 . . . . ?
B1 C45 C46 C47 176.3(13) . . . . ?
C45 C46 C47 C48 0.0 . . . . ?
C46 C47 C48 C49 0.0 . . . . ?
C47 C48 C49 C50 0.0 . . . . ?
C48 C49 C50 C45 0.0 . . . . ?
C46 C45 C50 C49 0.0 . . . . ?
B1 C45 C50 C49 -176.1(14) . . . . ?
C63A B1 C45A C46A -70(2) . . . . ?
C51 B1 C45A C46A 55.4(18) . . . . ?
C57A B1 C45A C46A 176(2) . . . . ?
C63A B1 C45A C50A 100(2) . . . . ?
C51 B1 C45A C50A -134.8(17) . . . . ?
C57A B1 C45A C50A -15(3) . . . . ?
C50A C45A C46A C47A 0.0 . . . . ?
B1 C45A C46A C47A 170(3) . . . . ?
C45A C46A C47A C48A 0.0 . . . . ?
C46A C47A C48A C49A 0.0 . . . . ?
C47A C48A C49A C50A 0.0 . . . . ?
C48A C49A C50A C45A 0.0 . . . . ?
C46A C45A C50A C49A 0.0 . . . . ?
B1 C45A C50A C49A -170(3) . . . . ?
C63A B1 C51 C56 21.8(15) . . . . ?
C45A B1 C51 C56 -94.4(15) . . . . ?
C57A B1 C51 C56 139.9(14) . . . . ?
C45 B1 C51 C56 -86.9(9) . . . . ?
C57 B1 C51 C56 148.1(8) . . . . ?
C63 B1 C51 C56 29.1(9) . . . . ?
C63A B1 C51 C52 -158.2(13) . . . . ?
C45A B1 C51 C52 85.6(14) . . . . ?
C57A B1 C51 C52 -40.1(14) . . . . ?
C45 B1 C51 C52 93.1(9) . . . . ?
C57 B1 C51 C52 -31.9(9) . . . . ?
C63 B1 C51 C52 -150.9(8) . . . . ?
C56 C51 C52 C53 -0.7(10) . . . . ?
B1 C51 C52 C53 179.3(6) . . . . ?
C51 C52 C53 C54 1.1(11) . . . . ?
C52 C53 C54 C55 -0.7(11) . . . . ?
C53 C54 C55 C56 -0.1(13) . . . . ?
C54 C55 C56 C51 0.6(15) . . . . ?
C52 C51 C56 C55 -0.2(12) . . . . ?
B1 C51 C56 C55 179.8(8) . . . . ?
C51 B1 C57 C58 -97.7(11) . . . . ?
C45 B1 C57 C58 141.6(11) . . . . ?
C63 B1 C57 C58 20.2(14) . . . . ?
C51 B1 C57 C62 78.0(13) . . . . ?
C45 B1 C57 C62 -42.7(17) . . . . ?
C63 B1 C57 C62 -164.1(10) . . . . ?
C62 C57 C58 C59 0.0 . . . . ?
B1 C57 C58 C59 175.8(18) . . . . ?
C57 C58 C59 C60 0.0 . . . . ?
C58 C59 C60 C61 0.0 . . . . ?
C59 C60 C61 C62 0.0 . . . . ?
C60 C61 C62 C57 0.0 . . . . ?
C58 C57 C62 C61 0.0 . . . . ?
B1 C57 C62 C61 -175.6(18) . . . . ?
C63A B1 C57A C58A 27(3) . . . . ?
C45A B1 C57A C58A 141(2) . . . . ?
C51 B1 C57A C58A -100(2) . . . . ?
C63A B1 C57A C62A -154(2) . . . . ?
C45A B1 C57A C62A -40(3) . . . . ?
C51 B1 C57A C62A 80(2) . . . . ?
C62A C57A C58A C59A 0.0 . . . . ?
B1 C57A C58A C59A 179(4) . . . . ?
C57A C58A C59A C60A 0.0 . . . . ?
C58A C59A C60A C61A 0.0 . . . . ?
C59A C60A C61A C62A 0.0 . . . . ?
C60A C61A C62A C57A 0.0 . . . . ?
C58A C57A C62A C61A 0.0 . . . . ?
B1 C57A C62A C61A -179(4) . . . . ?
C51 B1 C63 C64 -152.7(7) . . . . ?
C45 B1 C63 C64 -36.5(11) . . . . ?
C57 B1 C63 C64 89.0(12) . . . . ?
C51 B1 C63 C68 34.1(10) . . . . ?
C45 B1 C63 C68 150.3(9) . . . . ?
C57 B1 C63 C68 -84.2(12) . . . . ?
C68 C63 C64 C65 0.0 . . . . ?
B1 C63 C64 C65 -173.5(11) . . . . ?
C63 C64 C65 C66 0.0 . . . . ?
C64 C65 C66 C67 0.0 . . . . ?
C65 C66 C67 C68 0.0 . . . . ?
C66 C67 C68 C63 0.0 . . . . ?
C64 C63 C68 C67 0.0 . . . . ?
B1 C63 C68 C67 173.0(12) . . . . ?
C45A B1 C63A C64A -26(2) . . . . ?
C51 B1 C63A C64A -143.8(14) . . . . ?
C57A B1 C63A C64A 96(2) . . . . ?
C45A B1 C63A C68A 161.3(18) . . . . ?
C51 B1 C63A C68A 43.8(19) . . . . ?
C57A B1 C63A C68A -76(2) . . . . ?
C68A C63A C64A C65A 0.0 . . . . ?
B1 C63A C64A C65A -172(3) . . . . ?
C63A C64A C65A C66A 0.0 . . . . ?
C64A C65A C66A C67A 0.0 . . . . ?
C65A C66A C67A C68A 0.0 . . . . ?
C66A C67A C68A C63A 0.0 . . . . ?
C64A C63A C68A C67A 0.0 . . . . ?
B1 C63A C68A C67A 173(2) . . . . ?
C81A B2 C69 C70 99.3(15) . . . . ?
C87A B2 C69 C70 -37.7(9) . . . . ?
C75A B2 C69 C70 -145.8(15) . . . . ?
C87 B2 C69 C70 -20.3(8) . . . . ?
C75 B2 C69 C70 -146.2(8) . . . . ?
C81 B2 C69 C70 94.6(9) . . . . ?
C81A B2 C69 C74 -79.6(15) . . . . ?
C87A B2 C69 C74 143.5(8) . . . . ?
C75A B2 C69 C74 35.4(16) . . . . ?
C87 B2 C69 C74 160.8(7) . . . . ?
C75 B2 C69 C74 35.0(9) . . . . ?
C81 B2 C69 C74 -84.3(10) . . . . ?
C74 C69 C70 C71 0.2(10) . . . . ?
B2 C69 C70 C71 -178.8(6) . . . . ?
C69 C70 C71 C72 1.8(10) . . . . ?
C70 C71 C72 C73 -2.9(11) . . . . ?
C71 C72 C73 C74 2.0(13) . . . . ?
C72 C73 C74 C69 0.0(15) . . . . ?
C70 C69 C74 C73 -1.1(12) . . . . ?
B2 C69 C74 C73 177.9(7) . . . . ?
C69 B2 C75 C76 35.6(11) . . . . ?
C87 B2 C75 C76 -83.2(10) . . . . ?
C81 B2 C75 C76 156.0(9) . . . . ?
C69 B2 C75 C80 -149.2(6) . . . . ?
C87 B2 C75 C80 92.0(9) . . . . ?
C81 B2 C75 C80 -28.8(10) . . . . ?
C80 C75 C76 C77 0.0 . . . . ?
B2 C75 C76 C77 175.1(12) . . . . ?
C75 C76 C77 C78 0.0 . . . . ?
C76 C77 C78 C79 0.0 . . . . ?
C77 C78 C79 C80 0.0 . . . . ?
C78 C79 C80 C75 0.0 . . . . ?
C76 C75 C80 C79 0.0 . . . . ?
B2 C75 C80 C79 -175.2(12) . . . . ?
C81A B2 C75A C76A 160.0(19) . . . . ?
C87A B2 C75A C76A -70(2) . . . . ?
C69 B2 C75A C76A 43(2) . . . . ?
C81A B2 C75A C80A -20(2) . . . . ?
C87A B2 C75A C80A 110.8(17) . . . . ?
C69 B2 C75A C80A -136.4(14) . . . . ?
C80A C75A C76A C77A 0.0 . . . . ?
B2 C75A C76A C77A -180(3) . . . . ?
C75A C76A C77A C78A 0.0 . . . . ?
C76A C77A C78A C79A 0.0 . . . . ?
C77A C78A C79A C80A 0.0 . . . . ?
C78A C79A C80A C75A 0.0 . . . . ?
C76A C75A C80A C79A 0.0 . . . . ?
B2 C75A C80A C79A 180(3) . . . . ?
C69 B2 C81 C82 -147.6(7) . . . . ?
C87 B2 C81 C82 -32.7(10) . . . . ?
C75 B2 C81 C82 94.7(10) . . . . ?
C69 B2 C81 C86 36.8(11) . . . . ?
C87 B2 C81 C86 151.7(8) . . . . ?
C75 B2 C81 C86 -80.9(11) . . . . ?
C86 C81 C82 C83 0.0 . . . . ?
B2 C81 C82 C83 -175.6(14) . . . . ?
C81 C82 C83 C84 0.0 . . . . ?
C82 C83 C84 C85 0.0 . . . . ?
C83 C84 C85 C86 0.0 . . . . ?
C84 C85 C86 C81 0.0 . . . . ?
C82 C81 C86 C85 0.0 . . . . ?
B2 C81 C86 C85 175.6(14) . . . . ?
C87A B2 C81A C82A -18(3) . . . . ?
C75A B2 C81A C82A 93(2) . . . . ?
C69 B2 C81A C82A -143.7(16) . . . . ?
C87A B2 C81A C86A 164.0(13) . . . . ?
C75A B2 C81A C86A -85(2) . . . . ?
C69 B2 C81A C86A 38.4(19) . . . . ?
C86A C81A C82A C83A 0.0 . . . . ?
B2 C81A C82A C83A -178(3) . . . . ?
C81A C82A C83A C84A 0.0 . . . . ?
C82A C83A C84A C85A 0.0 . . . . ?
C83A C84A C85A C86A 0.0 . . . . ?
C84A C85A C86A C81A 0.0 . . . . ?
C82A C81A C86A C85A 0.0 . . . . ?
B2 C81A C86A C85A 178(3) . . . . ?
C69 B2 C87 C88 79.8(6) . . . . ?
C75 B2 C87 C88 -160.9(6) . . . . ?
C81 B2 C87 C88 -38.5(9) . . . . ?
C69 B2 C87 C92 -92.9(5) . . . . ?
C75 B2 C87 C92 26.3(8) . . . . ?
C81 B2 C87 C92 148.8(8) . . . . ?
C92 C87 C88 C89 0.0 . . . . ?
B2 C87 C88 C89 -172.6(7) . . . . ?
C87 C88 C89 C90 0.0 . . . . ?
C88 C89 C90 C91 0.0 . . . . ?
C89 C90 C91 C92 0.0 . . . . ?
C90 C91 C92 C87 0.0 . . . . ?
C88 C87 C92 C91 0.0 . . . . ?
B2 C87 C92 C91 172.9(7) . . . . ?
C81A B2 C87A C88A -40(2) . . . . ?
C75A B2 C87A C88A -152.9(13) . . . . ?
C69 B2 C87A C88A 86.0(9) . . . . ?
C81A B2 C87A C92A 145(2) . . . . ?
C75A B2 C87A C92A 31.9(16) . . . . ?
C69 B2 C87A C92A -89.2(12) . . . . ?
C92A C87A C88A C89A 0.0 . . . . ?
B2 C87A C88A C89A -175.5(14) . . . . ?
C87A C88A C89A C90A 0.0 . . . . ?
C88A C89A C90A C91A 0.0 . . . . ?
C89A C90A C91A C92A 0.0 . . . . ?
C90A C91A C92A C87A 0.0 . . . . ?
C88A C87A C92A C91A 0.0 . . . . ?
B2 C87A C92A C91A 174.9(16) . . . . ?
